data_7718327
loop_
_publ_author_name
'Mishra, Neeraj Kumar'
'Panday, Rishukumar'
'Supriya, Sabbani'

_publ_section_title
;
 Inorganic-organic hybrids of the phosphotungstate Keggin anion and a
 Schiff base cation.
;
_journal_issue 17
_journal_name_full 'Dalton transactions (Cambridge, England : 2003)'
_journal_page_first 7062
_journal_page_last 7070
_journal_paper_doi 10.1039/d4dt03480e
_journal_volume 54
_journal_year 2025
_chemical_formula_moiety 'O44 P W12, C3.236 H2.157 N0.36 O44.36 P W12, 2(C9 H18 N O), 3.64(C9 H15 N O)'
_chemical_formula_sum 'C54 H108 N6 O94 P2 W24'
_chemical_formula_weight 6819.80
_space_group_crystal_system triclinic
_space_group_IT_number 2
_space_group_name_Hall '-P 1'
_space_group_name_H-M_alt 'P -1'
_atom_sites_solution_hydrogens geom
_audit_creation_date 2025-02-08
_audit_creation_method
;
Olex2 1.5
(compiled 2024.02.16 svn.r378c4104 for OlexSys, GUI svn.r6928)
;
_audit_update_record
;
2025-02-25 deposited with the CCDC.	2025-03-10 downloaded from the CCDC.
;
_cell_angle_alpha 88.234(4)
_cell_angle_beta 88.248(4)
_cell_angle_gamma 76.672(4)
_cell_formula_units_Z 1
_cell_length_a 13.8413(17)
_cell_length_b 13.8866(17)
_cell_length_c 15.6107(15)
_cell_measurement_reflns_used 9778
_cell_measurement_temperature 100
_cell_measurement_theta_max 28.27
_cell_measurement_theta_min 2.28
_cell_volume 2917.5(6)
_computing_molecular_graphics 'Olex2 1.5 (Dolomanov et al., 2009)'
_computing_publication_material 'Olex2 1.5 (Dolomanov et al., 2009)'
_computing_structure_refinement 'XL  (Sheldrick, 2008)'
_diffrn_ambient_temperature 100
_diffrn_measured_fraction_theta_full 0.999
_diffrn_measured_fraction_theta_max 0.993
_diffrn_measurement_device_type 'Bruker APEX-II CCD'
_diffrn_measurement_method '\f and \w scans'
_diffrn_radiation_type MoK\a
_diffrn_radiation_wavelength 0.71073
_diffrn_reflns_av_R_equivalents 0.0948
_diffrn_reflns_av_unetI/netI 0.0750
_diffrn_reflns_Laue_measured_fraction_full 0.999
_diffrn_reflns_Laue_measured_fraction_max 0.993
_diffrn_reflns_limit_h_max 18
_diffrn_reflns_limit_h_min -18
_diffrn_reflns_limit_k_max 18
_diffrn_reflns_limit_k_min -18
_diffrn_reflns_limit_l_max 20
_diffrn_reflns_limit_l_min -20
_diffrn_reflns_number 79588
_diffrn_reflns_point_group_measured_fraction_full 0.999
_diffrn_reflns_point_group_measured_fraction_max 0.993
_diffrn_reflns_theta_full 25.242
_diffrn_reflns_theta_max 28.432
_diffrn_reflns_theta_min 2.242
_diffrn_standards_number 0
_exptl_absorpt_coefficient_mu 23.688
_exptl_absorpt_correction_T_max 0.7457
_exptl_absorpt_correction_T_min 0.4810
_exptl_absorpt_correction_type multi-scan
_exptl_absorpt_process_details
;
SADABS-2014/5 (Bruker,2014/5) was used for absorption correction.
wR2(int) was 0.1157 before and 0.0611 after correction.
The Ratio of minimum to maximum transmission is 0.6450.
The \l/2 correction factor is 0.00150.
;
_exptl_crystal_colour 'metallic dark orange'
_exptl_crystal_colour_lustre metallic
_exptl_crystal_colour_modifier dark
_exptl_crystal_colour_primary orange
_exptl_crystal_density_diffrn 3.882
_exptl_crystal_description block
_exptl_crystal_F_000 3032
_exptl_crystal_size_max 0.432
_exptl_crystal_size_mid 0.381
_exptl_crystal_size_min 0.315
_refine_diff_density_max 3.034
_refine_diff_density_min -2.574
_refine_diff_density_rms 0.355
_refine_ls_extinction_method none
_refine_ls_goodness_of_fit_ref 1.083
_refine_ls_hydrogen_treatment constr
_refine_ls_matrix_type full
_refine_ls_number_parameters 933
_refine_ls_number_reflns 14599
_refine_ls_number_restraints 1905
_refine_ls_restrained_S_all 1.040
_refine_ls_R_factor_all 0.1476
_refine_ls_R_factor_gt 0.0833
_refine_ls_shift/su_max 0.001
_refine_ls_shift/su_mean 0.000
_refine_ls_structure_factor_coef Fsqd
_refine_ls_weighting_details 'w=1/[\s^2^(Fo^2^)+(0.0568P)^2^+180.6079P] where P=(Fo^2^+2Fc^2^)/3'
_refine_ls_weighting_scheme calc
_refine_ls_wR_factor_gt 0.1921
_refine_ls_wR_factor_ref 0.2285
_reflns_Friedel_coverage 0.000
_reflns_number_gt 7983
_reflns_number_total 14599
_reflns_threshold_expression 'I > 2\s(I)'
_cod_data_source_file d4dt03480e2.cif
_cod_data_source_block 3
_cod_depositor_comments 'Adding full bibliography for 7718325--7718327.cif.'
_cod_database_code 7718327
_shelx_shelxl_version_number 2014/7
_shelx_space_group_comment
;
The symmetry employed for this shelxl refinement is uniquely defined
by the following loop, which should always be used as a source of
symmetry information in preference to the above space-group names.
They are only intended as comments.
;
_shelx_estimated_absorpt_t_max 0.050
_shelx_estimated_absorpt_t_min 0.035
_olex2_refinement_description
;
1. Fixed Uiso
 At 1.2 times of:
  All C(H,H) groups
 At 1.5 times of:
  All C(H,H,H) groups
2. Restrained distances
 C20-N3 \\sim C20A-N3A
 with sigma of 0.02
 C20-C21 \\sim C20A-C21A
 with sigma of 0.02
 C20-C19 \\sim C20A-C19A
 with sigma of 0.02
 C20-C27 \\sim C20A-C27A
 with sigma of 0.02
 N3-C16 \\sim N3A-C16A
 with sigma of 0.02
 N3-O3 \\sim N3A-O3A
 with sigma of 0.02
 C16-C17 \\sim C16A-C17A
 with sigma of 0.02
 C16-C22 \\sim C16A-C22A
 with sigma of 0.02
 C16-C26 \\sim C16A-C26A
 with sigma of 0.02
 C17-C18 \\sim C17A-C18A
 with sigma of 0.02
 C19-C18 \\sim C19A-C18A
 with sigma of 0.02
 C20-C16 \\sim C20A-C16A
 with sigma of 0.04
 C20-C18 \\sim C20A-C18A
 with sigma of 0.04
 C20-O3 \\sim C20A-O3A
 with sigma of 0.04
 N3-C21 \\sim N3A-C21A
 with sigma of 0.04
 N3-C17 \\sim N3A-C17A
 with sigma of 0.04
 N3-C19 \\sim N3A-C19A
 with sigma of 0.04
 N3-C22 \\sim N3A-C22A
 with sigma of 0.04
 N3-C27 \\sim N3A-C27A
 with sigma of 0.04
 N3-C26 \\sim N3A-C26A
 with sigma of 0.04
 C21-C19 \\sim C21A-C19A
 with sigma of 0.04
 C21-C27 \\sim C21A-C27A
 with sigma of 0.04
 C16-C18 \\sim C16A-C18A
 with sigma of 0.04
 C16-O3 \\sim C16A-O3A
 with sigma of 0.04
 C17-C19 \\sim C17A-C19A
 with sigma of 0.04
 C17-C22 \\sim C17A-C22A
 with sigma of 0.04
 C17-C26 \\sim C17A-C26A
 with sigma of 0.04
 C19-C27 \\sim C19A-C27A
 with sigma of 0.04
 C22-C26 \\sim C22A-C26A
 with sigma of 0.04
 N1-O2 \\sim N1A-O2A
 with sigma of 0.02
 N1-C3 \\sim N1A-C3A
 with sigma of 0.02
 N1-C7 \\sim N1A-C7A
 with sigma of 0.02
 C8-C7 \\sim C8A-C7A
 with sigma of 0.02
 C3-C1 \\sim C3A-C1A
 with sigma of 0.02
 C3-C2 \\sim C3A-C2A
 with sigma of 0.02
 C3-C4 \\sim C3A-C4A
 with sigma of 0.02
 C7-C6 \\sim C7A-C6A
 with sigma of 0.02
 C7-C9 \\sim C7A-C9A
 with sigma of 0.02
 C6-C5 \\sim C6A-C5A
 with sigma of 0.02
 C4-C5 \\sim C4A-C5A
 with sigma of 0.02
 N1-C8 \\sim N1A-C8A
 with sigma of 0.04
 N1-C1 \\sim N1A-C1A
 with sigma of 0.04
 N1-C6 \\sim N1A-C6A
 with sigma of 0.04
 N1-C9 \\sim N1A-C9A
 with sigma of 0.04
 N1-C2 \\sim N1A-C2A
 with sigma of 0.04
 N1-C4 \\sim N1A-C4A
 with sigma of 0.04
 C8-C6 \\sim C8A-C6A
 with sigma of 0.04
 C8-C9 \\sim C8A-C9A
 with sigma of 0.04
 O2-C3 \\sim O2A-C3A
 with sigma of 0.04
 O2-C7 \\sim O2A-C7A
 with sigma of 0.04
 C3-C7 \\sim C3A-C7A
 with sigma of 0.04
 C3-C5 \\sim C3A-C5A
 with sigma of 0.04
 C7-C5 \\sim C7A-C5A
 with sigma of 0.04
 C1-C2 \\sim C1A-C2A
 with sigma of 0.04
 C1-C4 \\sim C1A-C4A
 with sigma of 0.04
 C6-C9 \\sim C6A-C9A
 with sigma of 0.04
 C6-C4 \\sim C6A-C4A
 with sigma of 0.04
 C2-C4 \\sim C2A-C4A
 with sigma of 0.04
 N2-O1 \\sim N2A-O1A
 with sigma of 0.02
 N2-C10 \\sim N2A-C10A
 with sigma of 0.02
 N2-C13 \\sim N2A-C13A
 with sigma of 0.02
 C10-C11 \\sim C10A-C11A
 with sigma of 0.02
 C10-C23 \\sim C10A-C23A
 with sigma of 0.02
 C10-C24 \\sim C10A-C24A
 with sigma of 0.02
 C13-C14 \\sim C13A-C14A
 with sigma of 0.02
 C13-C12 \\sim C13A-C12A
 with sigma of 0.02
 C13-C25 \\sim C13A-C25A
 with sigma of 0.02
 C11-C80 \\sim C11A-C80A
 with sigma of 0.02
 C12-C80 \\sim C12A-C80A
 with sigma of 0.02
 N2-C14 \\sim N2A-C14A
 with sigma of 0.04
 N2-C11 \\sim N2A-C11A
 with sigma of 0.04
 N2-C12 \\sim N2A-C12A
 with sigma of 0.04
 N2-C23 \\sim N2A-C23A
 with sigma of 0.04
 N2-C24 \\sim N2A-C24A
 with sigma of 0.04
 N2-C25 \\sim N2A-C25A
 with sigma of 0.04
 O1-C10 \\sim O1A-C10A
 with sigma of 0.04
 O1-C13 \\sim O1A-C13A
 with sigma of 0.04
 C10-C13 \\sim C10A-C13A
 with sigma of 0.04
 C10-C80 \\sim C10A-C80A
 with sigma of 0.04
 C13-C80 \\sim C13A-C80A
 with sigma of 0.04
 C14-C12 \\sim C14A-C12A
 with sigma of 0.04
 C14-C25 \\sim C14A-C25A
 with sigma of 0.04
 C11-C12 \\sim C11A-C12A
 with sigma of 0.04
 C11-C23 \\sim C11A-C23A
 with sigma of 0.04
 C11-C24 \\sim C11A-C24A
 with sigma of 0.04
 C12-C25 \\sim C12A-C25A
 with sigma of 0.04
 C23-C24 \\sim C23A-C24A
 with sigma of 0.04
3. Rigid bond restraints
 O72
 with sigma for 1-2 distances of 0.01 and sigma for 1-3 distances of 0.01
4. Uiso/Uaniso restraints and constraints
P2 \\sim P1: within 2A with sigma of 0.04 and sigma for terminal atoms of 0.08
within 2A
Uanis(N1) \\sim Ueq, Uanis(C8) \\sim Ueq, Uanis(O2) \\sim Ueq, Uanis(C3) \\sim
Ueq, Uanis(C7) \\sim Ueq, Uanis(C1) \\sim Ueq, Uanis(C6) \\sim Ueq, Uanis(C9)
\\sim Ueq, Uanis(C2) \\sim Ueq, Uanis(C4) \\sim Ueq, Uanis(C5) \\sim Ueq,
Uanis(N1A) \\sim Ueq, Uanis(C8A) \\sim Ueq, Uanis(O2A) \\sim Ueq, Uanis(C3A)
\\sim Ueq, Uanis(C7A) \\sim Ueq, Uanis(C1A) \\sim Ueq, Uanis(C6A) \\sim Ueq,
Uanis(C9A) \\sim Ueq, Uanis(C2A) \\sim Ueq, Uanis(C4A) \\sim Ueq, Uanis(C5A)
\\sim Ueq, Uanis(C20) \\sim Ueq, Uanis(N3) \\sim Ueq, Uanis(C21) \\sim Ueq,
Uanis(C16) \\sim Ueq, Uanis(C17) \\sim Ueq, Uanis(C19) \\sim Ueq, Uanis(C18)
\\sim Ueq, Uanis(C22) \\sim Ueq, Uanis(O3) \\sim Ueq, Uanis(C27) \\sim Ueq,
Uanis(C26) \\sim Ueq, Uanis(O3A) \\sim Ueq, Uanis(N3A) \\sim Ueq, Uanis(C21A)
\\sim Ueq, Uanis(C20A) \\sim Ueq, Uanis(C27A) \\sim Ueq, Uanis(C19A) \\sim Ueq,
Uanis(C18A) \\sim Ueq, Uanis(C17A) \\sim Ueq, Uanis(C16A) \\sim Ueq,
Uanis(C22A) \\sim Ueq, Uanis(C26A) \\sim Ueq, Uanis(N2) \\sim Ueq, Uanis(O1)
\\sim Ueq, Uanis(C10) \\sim Ueq, Uanis(C13) \\sim Ueq, Uanis(C14) \\sim Ueq,
Uanis(C11) \\sim Ueq, Uanis(C12) \\sim Ueq, Uanis(C23) \\sim Ueq, Uanis(C24)
\\sim Ueq, Uanis(C25) \\sim Ueq, Uanis(C80) \\sim Ueq, Uanis(N2A) \\sim Ueq,
Uanis(O1A) \\sim Ueq, Uanis(C10A) \\sim Ueq, Uanis(C13A) \\sim Ueq, Uanis(C14A)
\\sim Ueq, Uanis(C11A) \\sim Ueq, Uanis(C12A) \\sim Ueq, Uanis(C23A) \\sim Ueq,
Uanis(C24A) \\sim Ueq, Uanis(C25A) \\sim Ueq, Uanis(C80A) \\sim Ueq, Uanis(O38)
\\sim Ueq, Uanis(O76) \\sim Ueq, Uanis(O77) \\sim Ueq, Uanis(O74) \\sim Ueq,
Uanis(O14) \\sim Ueq, Uanis(O26) \\sim Ueq, Uanis(O73) \\sim Ueq, Uanis(O71)
\\sim Ueq, Uanis(O37) \\sim Ueq, Uanis(O70) \\sim Ueq: with sigma of 0.005 and
sigma for terminal atoms of 0.01
Uanis(C22A) = Uanis(C22)
Uanis(C16A) = Uanis(C16)
Uanis(N3A) = Uanis(N3)
Uanis(O3A) = Uanis(O3)
Uanis(C17) = Uanis(C17A)
Uanis(C18) = Uanis(C18A)
Uanis(C19) = Uanis(C19A)
Uanis(C21) = Uanis(C21A)
Uanis(C20) = Uanis(C20A)
Uanis(C27A) = Uanis(C27)
Uanis(C26A) = Uanis(C26)
Uanis(C9) = Uanis(C9A)
Uanis(C7A) = Uanis(C7)
Uanis(C8A) = Uanis(C8)
Uanis(C6A) = Uanis(C6)
Uanis(C5A) = Uanis(C5)
Uanis(C4A) = Uanis(C4)
Uanis(C3) = Uanis(C3A)
Uanis(C2) = Uanis(C2A)
Uanis(C1) = Uanis(C1A)
Uanis(N1) = Uanis(N1A)
Uanis(O2) = Uanis(O2A)
Uanis(O1) = Uanis(O1A)
Uanis(N2) = Uanis(N2A)
Uanis(C24A) = Uanis(C24)
Uanis(C10A) = Uanis(C10)
Uanis(C23A) = Uanis(C23)
Uanis(C11A) = Uanis(C11)
Uanis(C80A) = Uanis(C80)
Uanis(C12A) = Uanis(C12)
Uanis(C13) = Uanis(C13A)
Uanis(C25) = Uanis(C25A)
Uanis(C14) = Uanis(C14A)
5. Rigid body (RIGU) restrains
 All non-hydrogen atoms
 with sigma for 1-2 distances of 0.004 and sigma for 1-3 distances of 0.004
6. Others
 Sof(O3A)=Sof(N3A)=Sof(C21A)=Sof(C20A)=Sof(C27A)=Sof(C19A)=Sof(H19C)=Sof(H19D)=
 Sof(C18A)=Sof(H18C)=Sof(H18D)=Sof(C17A)=Sof(H17C)=Sof(H17D)=Sof(C16A)=
 Sof(C22A)=Sof(C26A)=1-FVAR(1)
 Sof(C20)=Sof(N3)=Sof(C21)=Sof(H21A)=Sof(H21B)=Sof(H21C)=Sof(C16)=Sof(C17)=
 Sof(H17A)=Sof(H17B)=Sof(C19)=Sof(H19A)=Sof(H19B)=Sof(C18)=Sof(H18A)=Sof(H18B)=
 Sof(C22)=Sof(O3)=Sof(C27)=Sof(H27A)=Sof(H27B)=Sof(H27C)=Sof(C26)=Sof(H26A)=
 Sof(H26B)=Sof(H26C)=FVAR(1)
 Sof(N1A)=Sof(C8A)=Sof(O2A)=Sof(C3A)=Sof(C7A)=Sof(C1A)=Sof(H1AA)=Sof(H1AB)=
 Sof(H1AC)=Sof(C6A)=Sof(H6AA)=Sof(H6AB)=Sof(C9A)=Sof(H9AA)=Sof(H9AB)=Sof(H9AC)=
 Sof(C2A)=Sof(H2AA)=Sof(H2AB)=Sof(H2AC)=Sof(C4A)=Sof(H4AA)=Sof(H4AB)=Sof(C5A)=
 Sof(H5AA)=Sof(H5AB)=1-FVAR(2)
 Sof(N1)=Sof(C8)=Sof(O2)=Sof(C3)=Sof(C7)=Sof(C1)=Sof(H1A)=Sof(H1B)=Sof(H1C)=
 Sof(C6)=Sof(H6A)=Sof(H6B)=Sof(C9)=Sof(H9A)=Sof(H9B)=Sof(H9C)=Sof(C2)=Sof(H2A)=
 Sof(H2B)=Sof(H2C)=Sof(C4)=Sof(H4A)=Sof(H4B)=Sof(C5)=Sof(H5A)=Sof(H5B)=FVAR(2)
 Sof(N2A)=Sof(O1A)=Sof(C10A)=Sof(C13A)=Sof(C14A)=Sof(H14D)=Sof(H14E)=Sof(H14F)=
 Sof(C11A)=Sof(H11C)=Sof(H11D)=Sof(C12A)=Sof(H12C)=Sof(H12D)=Sof(C23A)=
 Sof(H23D)=Sof(H23E)=Sof(H23F)=Sof(C24A)=Sof(H24D)=Sof(H24E)=Sof(H24F)=
 Sof(C25A)=Sof(H25D)=Sof(H25E)=Sof(H25F)=Sof(C80A)=Sof(H80C)=Sof(H80D)=1-FVAR(3)
 Sof(N2)=Sof(O1)=Sof(C10)=Sof(C13)=Sof(C14)=Sof(H14A)=Sof(H14B)=Sof(H14C)=
 Sof(C11)=Sof(H11A)=Sof(H11B)=Sof(C12)=Sof(H12A)=Sof(H12B)=Sof(C23)=Sof(H23A)=
 Sof(H23B)=Sof(H23C)=Sof(C24)=Sof(H24A)=Sof(H24B)=Sof(H24C)=Sof(C25)=Sof(H25A)=
 Sof(H25B)=Sof(H25C)=Sof(C80)=Sof(H80A)=Sof(H80B)=FVAR(3)
7.a Secondary CH2 refined with riding coordinates:
 C6(H6A,H6B), C4(H4A,H4B), C11(H11A,H11B), C12(H12A,H12B), C5(H5A,H5B),
 C17(H17A,H17B), C19(H19A,H19B), C18(H18A,H18B), C80(H80A,H80B), C19A(H19C,
 H19D), C18A(H18C,H18D), C17A(H17C,H17D), C6A(H6AA,H6AB), C4A(H4AA,H4AB),
 C5A(H5AA,H5AB), C11A(H11C,H11D), C12A(H12C,H12D), C80A(H80C,H80D)
7.b Idealised Me refined as rotating group:
 C1(H1A,H1B,H1C), C14(H14A,H14B,H14C), C9(H9A,H9B,H9C), C2(H2A,H2B,H2C),
 C21(H21A,H21B,H21C), C23(H23A,H23B,H23C), C24(H24A,H24B,H24C), C25(H25A,H25B,
 H25C), C27(H27A,H27B,H27C), C26(H26A,H26B,H26C), C1A(H1AA,H1AB,H1AC), C9A(H9AA,
 H9AB,H9AC), C2A(H2AA,H2AB,H2AC), C14A(H14D,H14E,H14F), C23A(H23D,H23E,H23F),
 C24A(H24D,H24E,H24F), C25A(H25D,H25E,H25F)
;
_olex2_submission_special_instructions 'No special instructions were received'

loop_
_space_group_symop_operation_xyz
'x, y, z'
'-x, -y, -z'

loop_
_atom_site_label
_atom_site_type_symbol
_atom_site_fract_x
_atom_site_fract_y
_atom_site_fract_z
_atom_site_U_iso_or_equiv
_atom_site_adp_type
_atom_site_occupancy
_atom_site_site_symmetry_order
_atom_site_calc_flag
_atom_site_refinement_flags_posn
_atom_site_refinement_flags_adp
_atom_site_refinement_flags_occupancy
_atom_site_disorder_assembly
_atom_site_disorder_group
W1 W 1.11688(10) 0.95960(10) 0.29473(7) 0.0644(4) Uani 1 1 d . U . . .
W6 W 1.25050(10) 0.86488(11) 0.48103(7) 0.0646(3) Uani 1 1 d . U . . .
W10 W 0.63505(11) 0.25003(10) 0.01918(7) 0.0652(4) Uani 1 1 d . U . . .
W11 W 0.54024(11) 0.38351(10) 0.20532(7) 0.0664(4) Uani 1 1 d . U . . .
W5 W 1.05558(10) 0.75871(11) 0.41391(7) 0.0677(4) Uani 1 1 d . U . . .
W9 W 0.74193(11) 0.44415(11) 0.08622(7) 0.0689(4) Uani 1 1 d . U . . .
W7 W 0.40394(11) 0.63326(11) 0.18687(7) 0.0696(4) Uani 1 1 d . U . . .
W2 W 0.86677(11) 1.09609(11) 0.31287(7) 0.0700(4) Uani 1 1 d . U . . .
W8 W 0.60780(12) 0.69267(10) 0.06749(8) 0.0723(4) Uani 1 1 d . U . . .
W3 W 0.80656(10) 0.89295(12) 0.43214(7) 0.0725(4) Uani 1 1 d . U . . .
W4 W 0.93749(11) 0.79944(12) 0.61903(8) 0.0738(4) Uani 1 1 d . U . . .
W12 W 0.29828(12) 0.43846(11) 0.11902(8) 0.0743(4) Uani 1 1 d . U . . .
P2 P 0.5000 0.5000 0.0000 0.0374(16) Uani 1 2 d S U P . .
P1 P 1.0000 1.0000 0.5000 0.0377(16) Uani 1 2 d S U P . .
O18 O 0.5832(17) 0.2788(18) 0.1313(13) 0.080(4) Uani 1 1 d . U . . .
O29 O 1.0814(17) 0.8402(17) 0.3208(13) 0.079(4) Uani 1 1 d . U . . .
O13 O 0.8551(18) 0.4183(17) 0.1239(14) 0.082(5) Uani 1 1 d . U . . .
O12 O 0.6590(18) 0.4186(18) 0.1812(13) 0.082(4) Uani 1 1 d . U . . .
O6 O 0.4849(18) 0.5166(18) 0.2304(15) 0.088(4) Uani 1 1 d . U . . .
O22 O 1.2594(19) 0.9985(17) 0.5099(13) 0.085(5) Uani 1 1 d . U . . .
O21 O 1.3684(17) 0.7987(18) 0.4715(15) 0.085(5) Uani 1 1 d . U . . .
O4 O 0.6575(19) 0.7847(17) 0.0981(14) 0.087(6) Uani 1 1 d . U . . .
O9 O 0.2065(18) 0.4105(18) 0.1702(14) 0.087(6) Uani 1 1 d . U . . .
O32 O 0.9823(18) 1.0156(18) 0.2710(15) 0.084(4) Uani 1 1 d . U . . .
O5 O 0.5220(19) 0.6778(18) 0.1636(14) 0.087(5) Uani 1 1 d . U . . .
O25 O 1.1801(17) 0.7678(17) 0.4564(13) 0.079(4) Uani 1 1 d . U . . .
O15 O 0.7315(18) 0.3191(17) 0.0454(14) 0.081(4) Uani 1 1 d . U . . .
O23 O 1.2232(17) 0.9144(17) 0.3693(13) 0.077(4) Uani 1 1 d . U . . .
O14 O 0.6537(18) 0.2837(18) -0.0980(15) 0.085(5) Uani 1 1 d . U . . .
O31 O 0.9198(18) 0.8059(19) 0.3930(14) 0.087(4) Uani 1 1 d . U . . .
O27 O 1.0826(19) 0.6454(18) 0.3756(15) 0.091(5) Uani 1 1 d . U . . .
O28 O 0.8753(18) 0.909(2) 0.6818(17) 0.095(5) Uani 1 1 d . U . . .
O16 O 0.5031(18) 0.2410(19) -0.0088(13) 0.087(5) Uani 1 1 d . U . . .
O17 O 0.700(2) 0.1330(18) 0.0248(16) 0.094(5) Uani 1 1 d . U . . .
O19 O 0.6946(19) 0.5808(18) 0.1074(14) 0.088(4) Uani 1 1 d . U . . .
O7 O 0.3096(19) 0.5588(19) 0.1669(16) 0.095(5) Uani 1 1 d . U . . .
O8 O 0.3611(19) 0.6952(19) 0.2749(14) 0.088(6) Uani 1 1 d . U . . .
O24 O 1.0557(19) 0.8095(19) 0.6720(17) 0.096(6) Uani 1 1 d . U . . .
O10 O 0.4113(19) 0.3775(18) 0.1825(16) 0.092(5) Uani 1 1 d . U . . .
O20 O 0.673(2) 0.6649(19) -0.0416(14) 0.097(6) Uani 1 1 d . U . . .
O30 O 1.1707(18) 0.9413(19) 0.1976(13) 0.086(6) Uani 1 1 d . U . . .
O11 O 0.5561(19) 0.3336(18) 0.3033(13) 0.086(5) Uani 1 1 d . U . . .
O35 O 0.8238(18) 0.9766(18) 0.3388(14) 0.085(4) Uani 1 1 d . U . . .
O34 O 0.7847(18) 1.1512(18) 0.3998(15) 0.088(5) Uani 1 1 d . U . . .
O33 O 0.7146(17) 0.8449(19) 0.4010(14) 0.087(6) Uani 1 1 d . U . . .
O36 O 0.8341(18) 0.829(2) 0.5418(14) 0.093(5) Uani 1 1 d . U . . .
O26 O 1.0129(18) 0.7310(19) 0.5279(15) 0.089(4) Uani 1 1 d . U . . .
N2 N 0.199(3) 0.480(4) 0.526(2) 0.084(5) Uani 0.57(4) 1 d D U P A 1
N1 N 0.017(4) 0.299(3) 0.977(3) 0.078(5) Uani 0.46(3) 1 d D U P B 1
C8 C -0.097(4) 0.276(5) 0.864(4) 0.078(7) Uani 0.46(3) 1 d D U P B 1
O2 O 0.013(5) 0.375(3) 1.016(3) 0.085(6) Uani 0.46(3) 1 d D U P B 1
C3 C 0.043(4) 0.201(4) 1.031(3) 0.079(5) Uani 0.46(3) 1 d D U P B 1
O1 O 0.126(3) 0.479(4) 0.488(3) 0.088(7) Uani 0.57(4) 1 d D U P A 1
C20 C 0.567(5) 0.984(5) 0.831(4) 0.122(7) Uani 0.820(17) 1 d D U P C 1
C10 C 0.202(4) 0.496(4) 0.617(3) 0.082(5) Uani 0.57(4) 1 d D U P A 1
C7 C -0.005(4) 0.307(4) 0.879(3) 0.077(5) Uani 0.46(3) 1 d D U P B 1
C1 C -0.044(4) 0.155(5) 1.029(4) 0.078(7) Uani 0.46(3) 1 d D U P B 1
H1A H -0.1052 0.2072 1.0321 0.117 Uiso 0.46(3) 1 calc R U P B 1
H1B H -0.0420 0.1088 1.0774 0.117 Uiso 0.46(3) 1 calc R U P B 1
H1C H -0.0418 0.1198 0.9751 0.117 Uiso 0.46(3) 1 calc R U P B 1
C13 C 0.299(4) 0.455(4) 0.469(3) 0.085(5) Uani 0.57(4) 1 d D U P A 1
C6 C 0.086(4) 0.245(6) 0.836(3) 0.077(6) Uani 0.46(3) 1 d D U P B 1
H6A H 0.1434 0.2751 0.8417 0.092 Uiso 0.46(3) 1 calc R U P B 1
H6B H 0.0742 0.2403 0.7738 0.092 Uiso 0.46(3) 1 calc R U P B 1
C14 C 0.342(4) 0.541(4) 0.461(4) 0.087(7) Uani 0.57(4) 1 d D U P A 1
H14A H 0.2884 0.6017 0.4597 0.131 Uiso 0.57(4) 1 calc R U P A 1
H14B H 0.3810 0.5381 0.4069 0.131 Uiso 0.57(4) 1 calc R U P A 1
H14C H 0.3847 0.5428 0.5090 0.131 Uiso 0.57(4) 1 calc R U P A 1
N3 N 0.582(4) 0.924(4) 0.747(3) 0.124(7) Uani 0.820(17) 1 d D U P C 1
C9 C -0.014(5) 0.419(4) 0.862(4) 0.079(7) Uani 0.46(3) 1 d D U P B 1
H9A H -0.0845 0.4517 0.8556 0.118 Uiso 0.46(3) 1 calc R U P B 1
H9B H 0.0225 0.4284 0.8089 0.118 Uiso 0.46(3) 1 calc R U P B 1
H9C H 0.0129 0.4469 0.9098 0.118 Uiso 0.46(3) 1 calc R U P B 1
C2 C 0.065(6) 0.233(5) 1.116(3) 0.082(7) Uani 0.46(3) 1 d D U P B 1
H2A H 0.0678 0.3030 1.1131 0.122 Uiso 0.46(3) 1 calc R U P B 1
H2B H 0.1293 0.1931 1.1352 0.122 Uiso 0.46(3) 1 calc R U P B 1
H2C H 0.0128 0.2244 1.1576 0.122 Uiso 0.46(3) 1 calc R U P B 1
C21 C 0.640(4) 0.944(4) 0.891(4) 0.124(8) Uani 0.820(17) 1 d D U P C 1
H21A H 0.6503 0.8720 0.8938 0.186 Uiso 0.820(17) 1 calc R U P C 1
H21B H 0.6190 0.9711 0.9475 0.186 Uiso 0.820(17) 1 calc R U P C 1
H21C H 0.7029 0.9617 0.8734 0.186 Uiso 0.820(17) 1 calc R U P C 1
C16 C 0.522(5) 0.930(5) 0.668(4) 0.122(7) Uani 0.820(17) 1 d D U P C 1
C4 C 0.130(4) 0.137(5) 0.980(3) 0.081(5) Uani 0.46(3) 1 d D U P B 1
H4A H 0.1452 0.0692 1.0050 0.097 Uiso 0.46(3) 1 calc R U P B 1
H4B H 0.1901 0.1644 0.9861 0.097 Uiso 0.46(3) 1 calc R U P B 1
C11 C 0.272(5) 0.412(4) 0.667(3) 0.083(6) Uani 0.57(4) 1 d D U P A 1
H11A H 0.2484 0.3498 0.6667 0.099 Uiso 0.57(4) 1 calc R U P A 1
H11B H 0.2785 0.4301 0.7272 0.099 Uiso 0.57(4) 1 calc R U P A 1
C12 C 0.367(4) 0.372(4) 0.521(3) 0.088(6) Uani 0.57(4) 1 d D U P A 1
H12A H 0.3398 0.3122 0.5217 0.106 Uiso 0.57(4) 1 calc R U P A 1
H12B H 0.4337 0.3563 0.4939 0.106 Uiso 0.57(4) 1 calc R U P A 1
C5 C 0.107(5) 0.134(5) 0.882(4) 0.081(6) Uani 0.46(3) 1 d D U P B 1
H5A H 0.0483 0.1060 0.8767 0.097 Uiso 0.46(3) 1 calc R U P B 1
H5B H 0.1641 0.0903 0.8530 0.097 Uiso 0.46(3) 1 calc R U P B 1
C17 C 0.523(5) 1.024(4) 0.636(4) 0.122(7) Uani 0.820(17) 1 d D U P C 1
H17A H 0.4663 1.0462 0.5967 0.146 Uiso 0.820(17) 1 calc R U P C 1
H17B H 0.5849 1.0210 0.6019 0.146 Uiso 0.820(17) 1 calc R U P C 1
C19 C 0.577(4) 1.084(4) 0.797(4) 0.122(7) Uani 0.820(17) 1 d D U P C 1
H19A H 0.6473 1.0848 0.7860 0.146 Uiso 0.820(17) 1 calc R U P C 1
H19B H 0.5467 1.1363 0.8375 0.146 Uiso 0.820(17) 1 calc R U P C 1
C18 C 0.515(4) 1.097(4) 0.707(4) 0.121(8) Uani 0.820(17) 1 d D U P C 1
H18A H 0.4440 1.1127 0.7248 0.145 Uiso 0.820(17) 1 calc R U P C 1
H18B H 0.5276 1.1574 0.6786 0.145 Uiso 0.820(17) 1 calc R U P C 1
C22 C 0.556(4) 0.848(5) 0.612(4) 0.124(8) Uani 0.820(17) 1 d D U P C 1
O3 O 0.664(3) 0.865(3) 0.718(3) 0.139(8) Uani 0.820(17) 1 d D U P C 1
C23 C 0.223(5) 0.593(4) 0.633(4) 0.083(7) Uani 0.57(4) 1 d D U P A 1
H23A H 0.2934 0.5907 0.6194 0.124 Uiso 0.57(4) 1 calc R U P A 1
H23B H 0.2087 0.6098 0.6932 0.124 Uiso 0.57(4) 1 calc R U P A 1
H23C H 0.1815 0.6436 0.5962 0.124 Uiso 0.57(4) 1 calc R U P A 1
C24 C 0.087(4) 0.510(5) 0.650(4) 0.086(7) Uani 0.57(4) 1 d D U P A 1
H24A H 0.0495 0.5763 0.6314 0.129 Uiso 0.57(4) 1 calc R U P A 1
H24B H 0.0838 0.5041 0.7122 0.129 Uiso 0.57(4) 1 calc R U P A 1
H24C H 0.0585 0.4598 0.6245 0.129 Uiso 0.57(4) 1 calc R U P A 1
C25 C 0.269(4) 0.427(5) 0.386(3) 0.085(7) Uani 0.57(4) 1 d D U P A 1
H25A H 0.1968 0.4336 0.3865 0.128 Uiso 0.57(4) 1 calc R U P A 1
H25B H 0.3027 0.3587 0.3741 0.128 Uiso 0.57(4) 1 calc R U P A 1
H25C H 0.2869 0.4712 0.3406 0.128 Uiso 0.57(4) 1 calc R U P A 1
C27 C 0.476(4) 0.981(5) 0.864(4) 0.124(8) Uani 0.820(17) 1 d D U P C 1
H27A H 0.4744 0.9116 0.8781 0.185 Uiso 0.820(17) 1 calc R U P C 1
H27B H 0.4248 1.0079 0.8222 0.185 Uiso 0.820(17) 1 calc R U P C 1
H27C H 0.4629 1.0194 0.9163 0.185 Uiso 0.820(17) 1 calc R U P C 1
C26 C 0.417(4) 0.924(5) 0.692(4) 0.124(8) Uani 0.820(17) 1 d D U P C 1
H26A H 0.4186 0.8730 0.7371 0.185 Uiso 0.820(17) 1 calc R U P C 1
H26B H 0.3843 0.9070 0.6417 0.185 Uiso 0.820(17) 1 calc R U P C 1
H26C H 0.3799 0.9881 0.7132 0.185 Uiso 0.820(17) 1 calc R U P C 1
O78 O 0.8058(19) 1.1386(18) 0.2253(13) 0.087(5) Uani 1 1 d . U . . .
O73 O 0.7725(18) 0.4848(18) -0.0271(15) 0.088(5) Uani 1 1 d . U . . .
O76 O 1.0063(18) 1.0425(18) 0.4067(14) 0.084(4) Uani 1 1 d . U . . .
O77 O 1.0765(17) 0.9300(17) 0.4464(14) 0.081(3) Uani 1 1 d . U . . .
O71 O 0.5719(18) 0.4250(18) 0.0501(15) 0.084(3) Uani 1 1 d . U . . .
O72 O 0.4596(18) 0.4950(18) 0.0933(14) 0.085(4) Uani 1 1 d . U . . .
O74 O 0.9668(18) 0.8992(18) 0.4921(15) 0.086(3) Uani 1 1 d . U . . .
O70 O 0.4743(18) 0.6023(17) 0.0396(15) 0.086(4) Uani 1 1 d . U . . .
O79 O 0.9084(17) 0.7082(18) 0.6756(14) 0.084(5) Uani 1 1 d . U . . .
C80 C 0.374(5) 0.403(5) 0.613(3) 0.087(6) Uani 0.57(4) 1 d D U P A 1
H80A H 0.3930 0.4678 0.6118 0.104 Uiso 0.57(4) 1 calc R U P A 1
H80B H 0.4276 0.3539 0.6413 0.104 Uiso 0.57(4) 1 calc R U P A 1
O3A O 0.625(7) 0.843(14) 0.803(9) 0.139(8) Uani 0.180(17) 1 d D U P C 2
N3A N 0.534(8) 0.869(9) 0.833(6) 0.124(7) Uani 0.180(17) 1 d D U P C 2
C21A C 0.570(11) 0.921(13) 0.976(8) 0.124(8) Uani 0.180(17) 1 d D U P C 2
C20A C 0.493(9) 0.914(9) 0.920(7) 0.122(7) Uani 0.180(17) 1 d D U P C 2
C27A C 0.437(12) 0.854(11) 0.958(8) 0.124(8) Uani 0.180(17) 1 d D U P C 2
C19A C 0.435(12) 1.014(9) 0.893(9) 0.122(7) Uani 0.180(17) 1 d D U P C 2
H19C H 0.4801 1.0601 0.8817 0.146 Uiso 0.180(17) 1 calc R U P C 2
H19D H 0.3849 1.0429 0.9370 0.146 Uiso 0.180(17) 1 calc R U P C 2
C18A C 0.383(11) 0.994(10) 0.804(9) 0.121(8) Uani 0.180(17) 1 d D U P C 2
H18C H 0.3250 0.9672 0.8235 0.145 Uiso 0.180(17) 1 calc R U P C 2
H18D H 0.3549 1.0601 0.7787 0.145 Uiso 0.180(17) 1 calc R U P C 2
C17A C 0.427(12) 0.931(10) 0.729(7) 0.122(7) Uani 0.180(17) 1 d D U P C 2
H17C H 0.3737 0.9209 0.6924 0.146 Uiso 0.180(17) 1 calc R U P C 2
H17D H 0.4701 0.9662 0.6941 0.146 Uiso 0.180(17) 1 calc R U P C 2
C16A C 0.483(9) 0.841(9) 0.756(7) 0.122(7) Uani 0.180(17) 1 d D U P C 2
C22A C 0.550(12) 0.783(13) 0.694(9) 0.124(8) Uani 0.180(17) 1 d D U P C 2
C26A C 0.416(12) 0.773(11) 0.785(10) 0.124(8) Uani 0.180(17) 1 d D U P C 2
N1A N 0.057(4) 0.274(3) 0.972(2) 0.078(5) Uani 0.54(3) 1 d D U P B 2
C8A C -0.077(4) 0.248(4) 0.880(4) 0.078(7) Uani 0.54(3) 1 d D U P B 2
O2A O 0.064(4) 0.354(3) 0.997(3) 0.085(6) Uani 0.54(3) 1 d D U P B 2
C3A C 0.074(4) 0.188(3) 1.040(3) 0.079(5) Uani 0.54(3) 1 d D U P B 2
C7A C 0.023(4) 0.266(4) 0.879(3) 0.077(5) Uani 0.54(3) 1 d D U P B 2
C1A C -0.024(4) 0.163(4) 1.059(4) 0.078(7) Uani 0.54(3) 1 d D U P B 2
H1AA H -0.0767 0.2118 1.0299 0.117 Uiso 0.54(3) 1 calc R U P B 2
H1AB H -0.0377 0.1650 1.1209 0.117 Uiso 0.54(3) 1 calc R U P B 2
H1AC H -0.0229 0.0970 1.0384 0.117 Uiso 0.54(3) 1 calc R U P B 2
C6A C 0.100(4) 0.182(5) 0.840(3) 0.077(6) Uani 0.54(3) 1 d D U P B 2
H6AA H 0.1660 0.1979 0.8373 0.092 Uiso 0.54(3) 1 calc R U P B 2
H6AB H 0.0814 0.1699 0.7809 0.092 Uiso 0.54(3) 1 calc R U P B 2
C9A C 0.033(5) 0.367(4) 0.840(3) 0.079(7) Uani 0.54(3) 1 d D U P B 2
H9AA H -0.0282 0.4171 0.8529 0.118 Uiso 0.54(3) 1 calc R U P B 2
H9AB H 0.0421 0.3621 0.7774 0.118 Uiso 0.54(3) 1 calc R U P B 2
H9AC H 0.0895 0.3862 0.8642 0.118 Uiso 0.54(3) 1 calc R U P B 2
C2A C 0.116(5) 0.229(4) 1.112(3) 0.082(7) Uani 0.54(3) 1 d D U P B 2
H2AA H 0.1854 0.1932 1.1196 0.122 Uiso 0.54(3) 1 calc R U P B 2
H2AB H 0.0778 0.2221 1.1651 0.122 Uiso 0.54(3) 1 calc R U P B 2
H2AC H 0.1139 0.2994 1.1007 0.122 Uiso 0.54(3) 1 calc R U P B 2
C4A C 0.141(4) 0.100(4) 0.994(3) 0.081(5) Uani 0.54(3) 1 d D U P B 2
H4AA H 0.1458 0.0395 1.0302 0.097 Uiso 0.54(3) 1 calc R U P B 2
H4AB H 0.2086 0.1124 0.9868 0.097 Uiso 0.54(3) 1 calc R U P B 2
C5A C 0.100(4) 0.085(4) 0.904(4) 0.081(6) Uani 0.54(3) 1 d D U P B 2
H5AA H 0.0313 0.0751 0.9107 0.097 Uiso 0.54(3) 1 calc R U P B 2
H5AB H 0.1417 0.0248 0.8777 0.097 Uiso 0.54(3) 1 calc R U P B 2
N2A N 0.224(4) 0.442(5) 0.530(3) 0.084(5) Uani 0.43(4) 1 d D U P A 2
O1A O 0.149(4) 0.423(5) 0.507(3) 0.088(7) Uani 0.43(4) 1 d D U P A 2
C10A C 0.242(5) 0.465(5) 0.618(3) 0.082(5) Uani 0.43(4) 1 d D U P A 2
C13A C 0.312(4) 0.422(5) 0.460(3) 0.085(5) Uani 0.43(4) 1 d D U P A 2
C14A C 0.340(5) 0.514(5) 0.434(5) 0.087(7) Uani 0.43(4) 1 d D U P A 2
H14D H 0.3113 0.5659 0.4743 0.131 Uiso 0.43(4) 1 calc R U P A 2
H14E H 0.3148 0.5344 0.3763 0.131 Uiso 0.43(4) 1 calc R U P A 2
H14F H 0.4124 0.5032 0.4325 0.131 Uiso 0.43(4) 1 calc R U P A 2
C11A C 0.329(6) 0.393(5) 0.659(4) 0.083(6) Uani 0.43(4) 1 d D U P A 2
H11C H 0.3171 0.3259 0.6665 0.099 Uiso 0.43(4) 1 calc R U P A 2
H11D H 0.3441 0.4165 0.7159 0.099 Uiso 0.43(4) 1 calc R U P A 2
C12A C 0.399(5) 0.353(5) 0.505(4) 0.088(6) Uani 0.43(4) 1 d D U P A 2
H12C H 0.3832 0.2873 0.5163 0.106 Uiso 0.43(4) 1 calc R U P A 2
H12D H 0.4592 0.3433 0.4680 0.106 Uiso 0.43(4) 1 calc R U P A 2
C23A C 0.251(5) 0.569(4) 0.623(4) 0.083(7) Uani 0.43(4) 1 d D U P A 2
H23D H 0.3009 0.5809 0.5812 0.124 Uiso 0.43(4) 1 calc R U P A 2
H23E H 0.2704 0.5802 0.6809 0.124 Uiso 0.43(4) 1 calc R U P A 2
H23F H 0.1865 0.6135 0.6107 0.124 Uiso 0.43(4) 1 calc R U P A 2
C24A C 0.138(5) 0.464(6) 0.669(4) 0.086(7) Uani 0.43(4) 1 d D U P A 2
H24D H 0.0826 0.5072 0.6389 0.129 Uiso 0.43(4) 1 calc R U P A 2
H24E H 0.1406 0.4874 0.7272 0.129 Uiso 0.43(4) 1 calc R U P A 2
H24F H 0.1282 0.3962 0.6717 0.129 Uiso 0.43(4) 1 calc R U P A 2
C25A C 0.269(5) 0.382(6) 0.388(3) 0.085(7) Uani 0.43(4) 1 d D U P A 2
H25D H 0.3054 0.3133 0.3791 0.128 Uiso 0.43(4) 1 calc R U P A 2
H25E H 0.2740 0.4218 0.3362 0.128 Uiso 0.43(4) 1 calc R U P A 2
H25F H 0.1990 0.3830 0.4014 0.128 Uiso 0.43(4) 1 calc R U P A 2
C80A C 0.418(5) 0.396(5) 0.590(4) 0.087(6) Uani 0.43(4) 1 d D U P A 2
H80C H 0.4232 0.4654 0.5795 0.104 Uiso 0.43(4) 1 calc R U P A 2
H80D H 0.4817 0.3580 0.6124 0.104 Uiso 0.43(4) 1 calc R U P A 2
O37 O 0.5991(18) 0.5320(18) 0.0090(15) 0.085(4) Uani 1 1 d . U . . .
O38 O 0.8963(17) 1.0265(18) 0.4590(15) 0.085(4) Uani 1 1 d . U . . .

loop_
_atom_site_aniso_label
_atom_site_aniso_U_11
_atom_site_aniso_U_22
_atom_site_aniso_U_33
_atom_site_aniso_U_23
_atom_site_aniso_U_13
_atom_site_aniso_U_12
W1 0.0775(8) 0.0898(9) 0.0385(5) -0.0089(5) 0.0125(5) -0.0455(7)
W6 0.0664(8) 0.0874(9) 0.0512(6) -0.0094(6) 0.0075(5) -0.0409(7)
W10 0.0876(9) 0.0675(8) 0.0523(6) 0.0077(5) -0.0094(6) -0.0419(7)
W11 0.0920(9) 0.0811(9) 0.0395(5) 0.0136(5) -0.0089(5) -0.0483(8)
W5 0.0801(9) 0.0876(9) 0.0441(6) -0.0112(6) 0.0047(5) -0.0365(8)
W9 0.0869(9) 0.0838(9) 0.0450(6) 0.0048(6) -0.0119(6) -0.0373(8)
W7 0.0965(10) 0.0824(9) 0.0453(6) -0.0079(6) 0.0015(6) -0.0514(8)
W2 0.0837(9) 0.0967(10) 0.0448(6) 0.0027(6) -0.0096(6) -0.0517(8)
W8 0.1128(11) 0.0722(9) 0.0501(6) 0.0003(5) -0.0068(6) -0.0585(8)
W3 0.0716(8) 0.1154(11) 0.0495(6) -0.0078(6) -0.0001(5) -0.0597(8)
W4 0.0755(9) 0.0998(11) 0.0585(7) 0.0145(7) 0.0063(6) -0.0485(8)
W12 0.0976(10) 0.0801(9) 0.0578(7) 0.0097(6) 0.0114(7) -0.0494(8)
P2 0.056(4) 0.036(4) 0.026(3) 0.004(3) -0.002(3) -0.023(3)
P1 0.036(4) 0.056(4) 0.026(3) -0.005(3) 0.004(3) -0.022(3)
O18 0.092(9) 0.099(7) 0.062(6) 0.001(5) -0.006(5) -0.047(6)
O29 0.092(9) 0.093(7) 0.062(6) -0.003(5) 0.000(5) -0.044(6)
O13 0.095(7) 0.090(11) 0.072(10) -0.004(8) -0.015(6) -0.042(7)
O12 0.096(7) 0.099(9) 0.064(6) -0.002(6) -0.003(5) -0.049(6)
O6 0.099(8) 0.094(6) 0.083(8) 0.001(5) -0.003(6) -0.047(5)
O22 0.117(13) 0.092(9) 0.063(10) 0.001(7) 0.012(9) -0.059(8)
O21 0.076(7) 0.100(11) 0.083(13) 0.009(9) 0.014(6) -0.036(6)
O4 0.115(14) 0.091(9) 0.074(11) -0.002(8) -0.004(10) -0.062(10)
O9 0.106(10) 0.102(14) 0.074(12) -0.005(10) 0.015(9) -0.066(10)
O32 0.089(6) 0.091(9) 0.085(7) -0.002(6) 0.001(5) -0.048(5)
O5 0.105(8) 0.101(10) 0.069(7) 0.004(6) -0.003(6) -0.051(7)
O25 0.089(7) 0.094(8) 0.064(9) -0.005(6) -0.002(6) -0.041(5)
O15 0.095(8) 0.092(7) 0.068(8) -0.003(5) -0.002(6) -0.043(6)
O23 0.091(7) 0.085(9) 0.064(6) -0.009(6) 0.000(5) -0.039(6)
O14 0.087(6) 0.089(6) 0.081(5) 0.004(4) -0.003(4) -0.027(4)
O31 0.090(6) 0.112(8) 0.065(8) 0.000(6) 0.006(5) -0.042(5)
O27 0.109(12) 0.094(7) 0.081(11) -0.013(7) -0.003(9) -0.042(7)
O28 0.085(11) 0.106(10) 0.099(10) -0.004(8) -0.006(8) -0.032(8)
O16 0.097(8) 0.116(13) 0.060(9) 0.013(8) -0.007(7) -0.053(8)
O17 0.110(11) 0.085(7) 0.092(12) 0.011(6) 0.000(9) -0.036(6)
O19 0.117(8) 0.093(6) 0.062(8) 0.006(5) 0.005(6) -0.041(5)
O7 0.103(8) 0.094(8) 0.100(11) -0.010(7) -0.004(7) -0.049(6)
O8 0.104(12) 0.104(11) 0.066(8) -0.013(8) -0.001(8) -0.044(9)
O24 0.088(9) 0.103(13) 0.105(11) -0.007(9) -0.007(7) -0.037(8)
O10 0.099(6) 0.093(9) 0.095(10) -0.002(7) -0.007(5) -0.046(5)
O20 0.141(14) 0.096(11) 0.060(7) 0.003(7) 0.005(8) -0.044(10)
O30 0.098(11) 0.119(15) 0.054(7) -0.019(7) 0.017(6) -0.053(10)
O11 0.115(13) 0.100(11) 0.059(6) 0.013(6) -0.014(6) -0.056(9)
O35 0.102(9) 0.102(7) 0.064(7) -0.008(5) 0.008(6) -0.052(7)
O34 0.101(9) 0.097(10) 0.078(8) -0.008(7) 0.006(7) -0.048(7)
O33 0.086(9) 0.116(14) 0.077(11) -0.011(10) -0.004(8) -0.058(10)
O36 0.089(8) 0.128(11) 0.067(6) 0.004(6) 0.004(5) -0.037(7)
O26 0.090(6) 0.099(6) 0.079(5) 0.004(4) 0.002(4) -0.025(4)
N2 0.084(6) 0.084(6) 0.083(5) -0.003(3) -0.003(3) -0.019(3)
N1 0.078(6) 0.079(5) 0.077(5) -0.002(3) -0.002(3) -0.018(3)
C8 0.078(7) 0.079(9) 0.077(9) -0.003(6) -0.002(4) -0.019(5)
O2 0.087(10) 0.083(6) 0.084(8) -0.005(4) -0.004(6) -0.019(5)
C3 0.079(6) 0.079(5) 0.078(5) -0.002(3) -0.002(3) -0.018(3)
O1 0.087(7) 0.091(10) 0.088(8) -0.004(6) -0.005(4) -0.021(5)
C20 0.122(7) 0.122(7) 0.122(7) -0.003(3) -0.003(3) -0.028(3)
C10 0.083(6) 0.082(6) 0.082(6) -0.002(3) -0.002(3) -0.019(3)
C7 0.077(6) 0.077(6) 0.077(5) -0.002(3) -0.002(3) -0.018(3)
C1 0.079(7) 0.077(9) 0.077(9) -0.001(5) -0.002(5) -0.018(5)
C13 0.085(6) 0.085(6) 0.085(6) -0.003(3) -0.001(3) -0.020(3)
C6 0.076(6) 0.078(6) 0.077(6) -0.003(3) -0.002(3) -0.018(3)
C14 0.088(9) 0.087(8) 0.087(9) -0.002(5) -0.001(5) -0.022(5)
N3 0.124(7) 0.124(7) 0.124(7) -0.003(3) -0.004(3) -0.028(3)
C9 0.080(9) 0.078(7) 0.078(9) -0.001(4) -0.002(6) -0.019(5)
C2 0.082(9) 0.084(9) 0.079(7) -0.003(5) -0.003(5) -0.019(6)
C21 0.123(9) 0.124(10) 0.124(9) -0.003(5) -0.004(5) -0.029(5)
C16 0.123(7) 0.122(7) 0.122(7) -0.003(3) -0.002(3) -0.028(3)
C4 0.081(6) 0.081(6) 0.080(6) -0.002(3) -0.002(3) -0.018(3)
C11 0.083(6) 0.082(7) 0.083(6) -0.002(3) -0.003(3) -0.019(3)
C12 0.088(6) 0.089(6) 0.088(6) -0.002(3) -0.002(3) -0.020(3)
C5 0.081(7) 0.080(6) 0.081(6) -0.002(3) -0.002(3) -0.018(3)
C17 0.122(8) 0.122(7) 0.122(7) -0.003(3) -0.003(3) -0.028(3)
C19 0.122(8) 0.122(7) 0.122(8) -0.003(3) -0.003(3) -0.028(3)
C18 0.121(8) 0.121(8) 0.121(8) -0.002(3) -0.003(3) -0.028(3)
C22 0.125(10) 0.124(9) 0.124(9) -0.004(5) -0.002(5) -0.028(5)
O3 0.133(8) 0.144(10) 0.139(10) -0.009(6) 0.000(5) -0.027(5)
C23 0.084(9) 0.083(7) 0.081(9) -0.002(4) -0.003(6) -0.020(5)
C24 0.085(7) 0.087(9) 0.087(9) -0.003(6) -0.001(5) -0.020(5)
C25 0.087(9) 0.085(9) 0.084(7) -0.003(5) -0.001(5) -0.019(6)
C27 0.124(8) 0.123(9) 0.124(9) -0.003(4) -0.002(4) -0.029(4)
C26 0.123(8) 0.123(9) 0.124(9) -0.002(4) -0.003(4) -0.028(4)
O78 0.106(12) 0.104(12) 0.059(7) -0.005(7) -0.011(7) -0.040(9)
O73 0.095(6) 0.090(6) 0.078(6) 0.002(4) 0.001(4) -0.020(4)
O76 0.088(5) 0.091(5) 0.075(5) -0.001(3) 0.000(3) -0.026(4)
O77 0.083(4) 0.085(5) 0.076(5) -0.007(3) 0.005(3) -0.024(3)
O71 0.091(5) 0.087(4) 0.078(5) 0.004(3) -0.008(3) -0.027(3)
O72 0.102(7) 0.095(6) 0.066(5) 0.001(4) -0.002(4) -0.037(5)
O74 0.088(5) 0.090(4) 0.085(5) -0.004(3) -0.001(3) -0.032(3)
O70 0.096(5) 0.082(5) 0.085(5) -0.007(3) -0.003(4) -0.028(4)
O79 0.091(12) 0.099(9) 0.077(9) 0.008(7) -0.004(8) -0.052(9)
C80 0.086(7) 0.087(7) 0.086(6) -0.002(3) -0.002(3) -0.019(3)
O3A 0.133(8) 0.144(10) 0.139(10) -0.009(6) 0.000(5) -0.027(5)
N3A 0.124(7) 0.124(7) 0.124(7) -0.003(3) -0.004(3) -0.028(3)
C21A 0.123(9) 0.124(10) 0.124(9) -0.003(5) -0.004(5) -0.029(5)
C20A 0.122(7) 0.122(7) 0.122(7) -0.003(3) -0.003(3) -0.028(3)
C27A 0.124(8) 0.123(9) 0.124(9) -0.003(4) -0.002(4) -0.029(4)
C19A 0.122(8) 0.122(7) 0.122(8) -0.003(3) -0.003(3) -0.028(3)
C18A 0.121(8) 0.121(8) 0.121(8) -0.002(3) -0.003(3) -0.028(3)
C17A 0.122(8) 0.122(7) 0.122(7) -0.003(3) -0.003(3) -0.028(3)
C16A 0.123(7) 0.122(7) 0.122(7) -0.003(3) -0.002(3) -0.028(3)
C22A 0.125(10) 0.124(9) 0.124(9) -0.004(5) -0.002(5) -0.028(5)
C26A 0.123(8) 0.123(9) 0.124(9) -0.002(4) -0.003(4) -0.028(4)
N1A 0.078(6) 0.079(5) 0.077(5) -0.002(3) -0.002(3) -0.018(3)
C8A 0.078(7) 0.079(9) 0.077(9) -0.003(6) -0.002(4) -0.019(5)
O2A 0.087(10) 0.083(6) 0.084(8) -0.005(4) -0.004(6) -0.019(5)
C3A 0.079(6) 0.079(5) 0.078(5) -0.002(3) -0.002(3) -0.018(3)
C7A 0.077(6) 0.077(6) 0.077(5) -0.002(3) -0.002(3) -0.018(3)
C1A 0.079(7) 0.077(9) 0.077(9) -0.001(5) -0.002(5) -0.018(5)
C6A 0.076(6) 0.078(6) 0.077(6) -0.003(3) -0.002(3) -0.018(3)
C9A 0.080(9) 0.078(7) 0.078(9) -0.001(4) -0.002(6) -0.019(5)
C2A 0.082(9) 0.084(9) 0.079(7) -0.003(5) -0.003(5) -0.019(6)
C4A 0.081(6) 0.081(6) 0.080(6) -0.002(3) -0.002(3) -0.018(3)
C5A 0.081(7) 0.080(6) 0.081(6) -0.002(3) -0.002(3) -0.018(3)
N2A 0.084(6) 0.084(6) 0.083(5) -0.003(3) -0.003(3) -0.019(3)
O1A 0.087(7) 0.091(10) 0.088(8) -0.004(6) -0.005(4) -0.021(5)
C10A 0.083(6) 0.082(6) 0.082(6) -0.002(3) -0.002(3) -0.019(3)
C13A 0.085(6) 0.085(6) 0.085(6) -0.003(3) -0.001(3) -0.020(3)
C14A 0.088(9) 0.087(8) 0.087(9) -0.002(5) -0.001(5) -0.022(5)
C11A 0.083(6) 0.082(7) 0.083(6) -0.002(3) -0.003(3) -0.019(3)
C12A 0.088(6) 0.089(6) 0.088(6) -0.002(3) -0.002(3) -0.020(3)
C23A 0.084(9) 0.083(7) 0.081(9) -0.002(4) -0.003(6) -0.020(5)
C24A 0.085(7) 0.087(9) 0.087(9) -0.003(6) -0.001(5) -0.020(5)
C25A 0.087(9) 0.085(9) 0.084(7) -0.003(5) -0.001(5) -0.019(6)
C80A 0.086(7) 0.087(7) 0.086(6) -0.002(3) -0.002(3) -0.019(3)
O37 0.089(5) 0.088(5) 0.084(5) -0.003(4) -0.005(3) -0.031(3)
O38 0.083(5) 0.093(5) 0.083(5) -0.005(4) -0.005(3) -0.029(3)

loop_
_atom_type_symbol
_atom_type_description
_atom_type_scat_dispersion_real
_atom_type_scat_dispersion_imag
_atom_type_scat_source
C C 0.0033 0.0016 'International Tables Vol C Tables 4.2.6.8 and 6.1.1.4'
H H 0.0000 0.0000 'International Tables Vol C Tables 4.2.6.8 and 6.1.1.4'
N N 0.0061 0.0033 'International Tables Vol C Tables 4.2.6.8 and 6.1.1.4'
O O 0.0106 0.0060 'International Tables Vol C Tables 4.2.6.8 and 6.1.1.4'
P P 0.1023 0.0942 'International Tables Vol C Tables 4.2.6.8 and 6.1.1.4'
W W -0.8490 6.8722 'International Tables Vol C Tables 4.2.6.8 and 6.1.1.4'

loop_
_geom_angle_atom_site_label_1
_geom_angle_atom_site_label_2
_geom_angle_atom_site_label_3
_geom_angle
_geom_angle_site_symmetry_1
_geom_angle_site_symmetry_3
_geom_angle_publ_flag
O29 W1 O32 88.2(10) . . ?
O29 W1 O23 86.2(10) . . ?
O29 W1 O28 153.7(10) . 2_776 ?
O29 W1 O76 91.4(9) . . ?
O29 W1 O77 64.0(8) . . ?
O32 W1 O28 85.5(10) . 2_776 ?
O32 W1 O76 60.2(9) . . ?
O32 W1 O77 91.8(9) . . ?
O23 W1 O32 153.2(10) . . ?
O23 W1 O28 88.0(10) . 2_776 ?
O23 W1 O76 93.7(9) . . ?
O23 W1 O77 62.2(8) . . ?
O28 W1 O76 63.4(10) 2_776 . ?
O28 W1 O77 90.7(10) 2_776 . ?
O30 W1 O29 103.2(10) . . ?
O30 W1 O32 103.5(11) . . ?
O30 W1 O23 103.4(11) . . ?
O30 W1 O28 103.1(11) . 2_776 ?
O30 W1 O76 158.1(11) . . ?
O30 W1 O77 160.0(11) . . ?
O76 W1 O77 41.9(8) . . ?
O22 W6 O77 89.1(9) . . ?
O22 W6 O38 62.3(9) . 2_776 ?
O21 W6 O22 105.9(11) . . ?
O21 W6 O25 100.7(11) . . ?
O21 W6 O23 102.7(10) . . ?
O21 W6 O34 104.3(11) . 2_776 ?
O21 W6 O77 159.0(10) . . ?
O21 W6 O38 160.0(10) . 2_776 ?
O25 W6 O22 153.4(11) . . ?
O25 W6 O34 87.8(9) . 2_776 ?
O25 W6 O77 65.2(9) . . ?
O25 W6 O38 92.3(9) . 2_776 ?
O23 W6 O22 86.9(9) . . ?
O23 W6 O25 86.8(9) . . ?
O23 W6 O34 153.0(11) . 2_776 ?
O23 W6 O77 62.8(9) . . ?
O23 W6 O38 93.1(9) . 2_776 ?
O34 W6 O22 86.2(9) 2_776 . ?
O34 W6 O77 91.0(9) 2_776 . ?
O34 W6 O38 60.7(10) 2_776 2_776 ?
O38 W6 O77 40.9(7) 2_776 . ?
O18 W10 O14 153.0(10) . . ?
O18 W10 O16 86.1(9) . . ?
O18 W10 O71 63.8(9) . . ?
O18 W10 O70 91.7(9) . 2_665 ?
O18 W10 C27A 78(4) . 2_666 ?
O15 W10 O18 86.4(9) . . ?
O15 W10 O14 88.0(10) . . ?
O15 W10 O16 153.7(11) . . ?
O15 W10 O71 64.5(9) . . ?
O15 W10 O70 92.4(9) . 2_665 ?
O15 W10 C27A 152(5) . 2_666 ?
O14 W10 O16 87.4(9) . . ?
O14 W10 O71 90.0(9) . . ?
O14 W10 O70 62.1(9) . 2_665 ?
O14 W10 C27A 116(4) . 2_666 ?
O16 W10 O71 89.6(10) . . ?
O16 W10 O70 62.7(9) . 2_665 ?
O16 W10 C27A 48(5) . 2_666 ?
O17 W10 O18 105.3(11) . . ?
O17 W10 O15 101.5(12) . . ?
O17 W10 O14 101.8(11) . . ?
O17 W10 O16 104.8(12) . . ?
O17 W10 O71 161.7(10) . . ?
O17 W10 O70 158.5(10) . 2_665 ?
O17 W10 C27A 62(5) . 2_666 ?
O70 W10 O71 39.6(7) 2_665 . ?
C27A W10 O71 125(5) 2_666 . ?
C27A W10 O70 111(5) 2_666 2_665 ?
O18 W11 O6 153.6(10) . . ?
O18 W11 O71 62.3(9) . . ?
O18 W11 O72 93.5(9) . . ?
O18 W11 C26A 43(4) . 2_666 ?
O12 W11 O18 87.4(10) . . ?
O12 W11 O6 88.0(10) . . ?
O12 W11 O10 154.2(10) . . ?
O12 W11 O71 64.4(8) . . ?
O12 W11 O72 91.0(9) . . ?
O12 W11 C26A 103(4) . 2_666 ?
O6 W11 O71 92.5(9) . . ?
O6 W11 O72 60.6(9) . . ?
O6 W11 C26A 162(4) . 2_666 ?
O10 W11 O18 87.8(10) . . ?
O10 W11 O6 85.2(11) . . ?
O10 W11 O71 91.1(9) . . ?
O10 W11 O72 64.0(9) . . ?
O10 W11 C26A 91(4) . 2_666 ?
O11 W11 O18 105.4(11) . . ?
O11 W11 O12 103.0(11) . . ?
O11 W11 O6 100.9(11) . . ?
O11 W11 O10 102.7(11) . . ?
O11 W11 O71 161.5(11) . . ?
O11 W11 O72 156.7(11) . . ?
O11 W11 C26A 63(4) . 2_666 ?
O72 W11 O71 41.7(8) . . ?
C26A W11 O71 105(4) 2_666 . ?
C26A W11 O72 132(4) 2_666 . ?
O29 W5 O25 86.8(9) . . ?
O29 W5 O26 155.6(10) . . ?
O29 W5 O77 62.2(8) . . ?
O29 W5 O74 91.8(9) . . ?
O25 W5 O26 89.6(10) . . ?
O25 W5 O77 63.1(9) . . ?
O25 W5 O74 93.0(9) . . ?
O31 W5 O29 87.6(10) . . ?
O31 W5 O25 154.3(10) . . ?
O31 W5 O26 85.2(10) . . ?
O31 W5 O77 92.2(9) . . ?
O31 W5 O74 62.1(9) . . ?
O27 W5 O29 104.5(11) . . ?
O27 W5 O25 101.5(11) . . ?
O27 W5 O31 104.2(12) . . ?
O27 W5 O26 99.9(11) . . ?
O27 W5 O77 158.7(10) . . ?
O27 W5 O74 158.7(10) . . ?
O26 W5 O77 94.8(9) . . ?
O26 W5 O74 64.3(9) . . ?
O74 W5 O77 42.5(7) . . ?
O13 W9 O12 104.7(10) . . ?
O13 W9 O15 102.0(11) . . ?
O13 W9 O19 103.7(11) . . ?
O13 W9 O73 98.4(11) . . ?
O13 W9 O71 160.2(9) . . ?
O13 W9 O37 158.9(10) . . ?
O12 W9 O71 63.8(8) . . ?
O12 W9 O37 91.1(9) . . ?
O15 W9 O12 86.1(9) . . ?
O15 W9 O73 90.3(10) . . ?
O15 W9 O71 62.7(9) . . ?
O15 W9 O37 92.8(9) . . ?
O19 W9 O12 87.4(10) . . ?
O19 W9 O15 154.3(11) . . ?
O19 W9 O73 86.0(10) . . ?
O19 W9 O71 92.2(9) . . ?
O19 W9 O37 62.5(9) . . ?
O73 W9 O12 156.9(10) . . ?
O73 W9 O71 94.3(9) . . ?
O73 W9 O37 66.2(9) . . ?
O37 W9 O71 40.8(7) . . ?
O6 W7 O5 87.0(10) . . ?
O6 W7 O7 87.1(11) . . ?
O6 W7 O72 60.8(9) . . ?
O6 W7 O70 92.5(9) . . ?
O5 W7 O72 91.3(9) . . ?
O5 W7 O70 65.2(9) . . ?
O14 W7 O6 152.9(10) 2_665 . ?
O14 W7 O5 87.8(10) 2_665 . ?
O14 W7 O7 86.4(11) 2_665 . ?
O14 W7 O72 92.7(9) 2_665 . ?
O14 W7 O70 61.3(9) 2_665 . ?
O7 W7 O5 154.9(11) . . ?
O7 W7 O72 64.7(10) . . ?
O7 W7 O70 90.7(10) . . ?
O8 W7 O6 102.9(11) . . ?
O8 W7 O5 101.1(11) . . ?
O8 W7 O14 104.2(11) . 2_665 ?
O8 W7 O7 104.1(11) . . ?
O8 W7 O72 159.4(10) . . ?
O8 W7 O70 159.0(10) . . ?
O72 W7 O70 41.6(7) . . ?
O32 W2 O24 85.8(10) . 2_776 ?
O32 W2 O35 86.2(10) . . ?
O32 W2 O76 60.6(9) . . ?
O32 W2 O38 92.2(9) . . ?
O24 W2 O35 154.9(11) 2_776 . ?
O24 W2 O76 64.9(10) 2_776 . ?
O24 W2 O38 93.0(10) 2_776 . ?
O35 W2 O76 90.5(9) . . ?
O35 W2 O38 63.6(9) . . ?
O34 W2 O32 152.4(11) . . ?
O34 W2 O24 89.2(11) . 2_776 ?
O34 W2 O35 86.9(10) . . ?
O34 W2 O76 92.7(10) . . ?
O34 W2 O38 60.9(10) . . ?
O78 W2 O32 103.2(11) . . ?
O78 W2 O24 102.3(11) . 2_776 ?
O78 W2 O35 102.7(11) . . ?
O78 W2 O34 104.4(12) . . ?
O78 W2 O76 158.7(10) . . ?
O78 W2 O38 158.9(10) . . ?
O76 W2 O38 42.3(7) . . ?
O4 W8 O5 102.2(10) . . ?
O4 W8 O16 102.8(11) . 2_665 ?
O4 W8 O19 103.6(12) . . ?
O4 W8 O20 100.3(11) . . ?
O4 W8 O70 157.8(11) . . ?
O4 W8 O37 158.9(11) . . ?
O5 W8 O70 64.1(9) . . ?
O5 W8 O37 92.6(9) . . ?
O16 W8 O5 88.5(10) 2_665 . ?
O16 W8 O20 87.4(11) 2_665 . ?
O16 W8 O70 61.4(9) 2_665 . ?
O16 W8 O37 92.3(9) 2_665 . ?
O19 W8 O5 87.5(10) . . ?
O19 W8 O16 153.6(11) . 2_665 ?
O19 W8 O20 86.4(11) . . ?
O19 W8 O70 93.5(9) . . ?
O19 W8 O37 61.8(9) . . ?
O20 W8 O5 157.5(10) . . ?
O20 W8 O70 94.6(10) . . ?
O20 W8 O37 65.4(9) . . ?
O37 W8 O70 43.2(8) . . ?
O22 W3 O31 153.4(10) 2_776 . ?
O22 W3 O35 88.9(10) 2_776 . ?
O22 W3 O36 86.8(11) 2_776 . ?
O22 W3 O74 92.7(10) 2_776 . ?
O22 W3 O38 61.6(9) 2_776 . ?
O31 W3 O35 87.2(10) . . ?
O31 W3 O36 86.3(10) . . ?
O31 W3 O74 61.2(9) . . ?
O31 W3 O38 93.5(9) . . ?
O35 W3 O36 156.2(10) . . ?
O35 W3 O74 92.4(9) . . ?
O35 W3 O38 62.8(9) . . ?
O33 W3 O22 102.4(11) . 2_776 ?
O33 W3 O31 104.1(11) . . ?
O33 W3 O35 102.6(11) . . ?
O33 W3 O36 101.1(11) . . ?
O33 W3 O74 158.7(11) . . ?
O33 W3 O38 156.9(11) . . ?
O36 W3 O74 64.4(9) . . ?
O36 W3 O38 94.8(10) . . ?
O74 W3 O38 44.4(8) . . ?
O28 W4 O24 86.2(11) . . ?
O28 W4 O36 89.5(11) . . ?
O28 W4 O26 156.3(11) . . ?
O28 W4 O76 61.8(9) . 2_776 ?
O28 W4 O74 93.7(10) . . ?
O24 W4 O76 63.0(10) . 2_776 ?
O24 W4 O74 93.8(10) . . ?
O36 W4 O24 158.0(11) . . ?
O36 W4 O26 85.3(11) . . ?
O36 W4 O76 96.0(10) . 2_776 ?
O36 W4 O74 64.9(9) . . ?
O26 W4 O24 90.0(11) . . ?
O26 W4 O76 95.8(9) . 2_776 ?
O26 W4 O74 63.3(9) . . ?
O74 W4 O76 44.5(7) . 2_776 ?
O79 W4 O28 102.2(12) . . ?
O79 W4 O24 101.0(11) . . ?
O79 W4 O36 101.1(11) . . ?
O79 W4 O26 101.4(11) . . ?
O79 W4 O76 156.6(10) . 2_776 ?
O79 W4 O74 158.9(10) . . ?
O9 W12 O7 104.3(11) . . ?
O9 W12 O10 105.2(12) . . ?
O9 W12 O20 99.5(12) . 2_665 ?
O9 W12 O73 98.7(12) . 2_665 ?
O9 W12 O37 156.8(10) . 2_665 ?
O7 W12 O73 87.9(11) . 2_665 ?
O7 W12 O37 91.1(9) . 2_665 ?
O10 W12 O7 86.6(11) . . ?
O10 W12 O73 156.1(10) . 2_665 ?
O10 W12 O37 92.7(9) . 2_665 ?
O20 W12 O7 156.0(11) 2_665 . ?
O20 W12 O10 90.3(11) 2_665 . ?
O20 W12 O73 85.5(11) 2_665 2_665 ?
O20 W12 O37 65.3(9) 2_665 2_665 ?
O73 W12 O37 64.2(9) 2_665 2_665 ?
O71 P2 O71 180.0 2_665 . ?
O71 P2 O72 109.2(13) . 2_665 ?
O71 P2 O72 70.8(13) 2_665 2_665 ?
O71 P2 O72 70.8(13) . . ?
O71 P2 O72 109.2(13) 2_665 . ?
O71 P2 O70 66.2(12) 2_665 . ?
O71 P2 O70 66.2(12) . 2_665 ?
O71 P2 O70 113.8(12) . . ?
O71 P2 O70 113.8(12) 2_665 2_665 ?
O71 P2 O37 68.9(12) 2_665 2_665 ?
O71 P2 O37 68.9(12) . . ?
O71 P2 O37 111.1(12) . 2_665 ?
O71 P2 O37 111.1(12) 2_665 . ?
O72 P2 O72 180.0 . 2_665 ?
O70 P2 O72 111.2(12) . 2_665 ?
O70 P2 O72 111.2(12) 2_665 . ?
O70 P2 O72 68.8(12) . . ?
O70 P2 O72 68.8(12) 2_665 2_665 ?
O70 P2 O70 180.0 2_665 . ?
O70 P2 O37 73.3(13) . . ?
O70 P2 O37 106.7(13) . 2_665 ?
O70 P2 O37 106.7(13) 2_665 . ?
O70 P2 O37 73.3(13) 2_665 2_665 ?
O37 P2 O72 104.4(12) 2_665 2_665 ?
O37 P2 O72 104.4(12) . . ?
O37 P2 O72 75.6(12) 2_665 . ?
O37 P2 O72 75.6(12) . 2_665 ?
O37 P2 O37 180.0(5) . 2_665 ?
O76 P1 O76 180.0(18) . 2_776 ?
O76 P1 O74 73.6(12) 2_776 . ?
O76 P1 O74 73.7(12) . 2_776 ?
O76 P1 O74 106.4(12) 2_776 2_776 ?
O76 P1 O74 106.4(12) . . ?
O77 P1 O76 110.8(12) 2_776 . ?
O77 P1 O76 69.2(12) 2_776 2_776 ?
O77 P1 O76 69.2(12) . . ?
O77 P1 O76 110.8(12) . 2_776 ?
O77 P1 O77 180.0 2_776 . ?
O77 P1 O74 70.8(12) 2_776 2_776 ?
O77 P1 O74 70.8(12) . . ?
O77 P1 O74 109.2(12) . 2_776 ?
O77 P1 O74 109.2(12) 2_776 . ?
O77 P1 O38 67.3(12) 2_776 . ?
O77 P1 O38 112.7(12) . . ?
O77 P1 O38 67.3(12) . 2_776 ?
O77 P1 O38 112.7(12) 2_776 2_776 ?
O74 P1 O74 180.0 2_776 . ?
O38 P1 O76 68.9(12) 2_776 2_776 ?
O38 P1 O76 68.9(12) . . ?
O38 P1 O76 111.1(12) 2_776 . ?
O38 P1 O76 111.1(12) . 2_776 ?
O38 P1 O74 106.3(12) . 2_776 ?
O38 P1 O74 73.7(12) 2_776 2_776 ?
O38 P1 O74 73.7(12) . . ?
O38 P1 O74 106.3(12) 2_776 . ?
O38 P1 O38 180.0 . 2_776 ?
W11 O18 W10 141.9(13) . . ?
C26A O18 W10 138(7) 2_666 . ?
C26A O18 W11 78(6) 2_666 . ?
W1 O29 W5 142.4(12) . . ?
W11 O12 W9 141.3(12) . . ?
W7 O6 W11 143.2(14) . . ?
W3 O22 W6 142.0(13) 2_776 . ?
W2 O32 W1 144.2(13) . . ?
W7 O5 W8 138.8(13) . . ?
W6 O25 W5 139.7(14) . . ?
W10 O15 W9 140.4(14) . . ?
W6 O23 W1 141.6(13) . . ?
W7 O14 W10 142.8(14) 2_665 . ?
W3 O31 W5 142.8(13) . . ?
W4 O28 W1 142.2(15) . 2_776 ?
W8 O16 W10 142.0(13) 2_665 . ?
C27A O16 W10 67(5) 2_666 . ?
C27A O16 W8 151(6) 2_666 2_665 ?
W10 O17 C27A 67(5) . 2_666 ?
W8 O19 W9 142.2(14) . . ?
W7 O7 W12 141.3(15) . . ?
W4 O24 W2 139.6(15) . 2_776 ?
W11 O10 W12 143.6(14) . . ?
W12 O20 W8 138.4(14) 2_665 . ?
W3 O35 W2 140.8(12) . . ?
W2 O34 W6 144.0(15) . 2_776 ?
W4 O36 W3 138.6(14) . . ?
W4 O26 W5 138.4(14) . . ?
O1 N2 C10 125(4) . . ?
O1 N2 C13 115(3) . . ?
C10 N2 C13 121(4) . . ?
O2 N1 C3 116(3) . . ?
O2 N1 C7 119(4) . . ?
C3 N1 C7 125(4) . . ?
C1 C3 N1 107(4) . . ?
C1 C3 C4 109(4) . . ?
C2 C3 N1 104(3) . . ?
C2 C3 C1 115(4) . . ?
C2 C3 C4 117(4) . . ?
C4 C3 N1 104(4) . . ?
C21 C20 N3 111(5) . . ?
C21 C20 C19 112(5) . . ?
C19 C20 N3 101(5) . . ?
C27 C20 N3 107(5) . . ?
C27 C20 C21 109(6) . . ?
C27 C20 C19 116(6) . . ?
N2 C10 C11 115(4) . . ?
N2 C10 C23 110(4) . . ?
N2 C10 C24 104(4) . . ?
C11 C10 C24 112(4) . . ?
C23 C10 C11 112(4) . . ?
C23 C10 C24 103(4) . . ?
C8 C7 N1 110(4) . . ?
C8 C7 C6 114(4) . . ?
C8 C7 C9 113(4) . . ?
C6 C7 N1 106(4) . . ?
C6 C7 C9 112(4) . . ?
C9 C7 N1 100(4) . . ?
C3 C1 H1A 109.5 . . ?
C3 C1 H1B 109.5 . . ?
C3 C1 H1C 109.5 . . ?
H1A C1 H1B 109.5 . . ?
H1A C1 H1C 109.5 . . ?
H1B C1 H1C 109.5 . . ?
C14 C13 N2 110(4) . . ?
C14 C13 C12 111(4) . . ?
C14 C13 C25 111(4) . . ?
C12 C13 N2 104(4) . . ?
C25 C13 N2 105(3) . . ?
C25 C13 C12 116(4) . . ?
C7 C6 H6A 110.4 . . ?
C7 C6 H6B 110.4 . . ?
C7 C6 C5 107(4) . . ?
H6A C6 H6B 108.6 . . ?
C5 C6 H6A 110.4 . . ?
C5 C6 H6B 110.4 . . ?
C13 C14 H14A 109.5 . . ?
C13 C14 H14B 109.5 . . ?
C13 C14 H14C 109.5 . . ?
H14A C14 H14B 109.5 . . ?
H14A C14 H14C 109.5 . . ?
H14B C14 H14C 109.5 . . ?
C16 N3 C20 133(5) . . ?
O3 N3 C20 129(5) . . ?
O3 N3 C16 97(5) . . ?
C7 C9 H9A 109.5 . . ?
C7 C9 H9B 109.5 . . ?
C7 C9 H9C 109.5 . . ?
H9A C9 H9B 109.5 . . ?
H9A C9 H9C 109.5 . . ?
H9B C9 H9C 109.5 . . ?
C3 C2 H2A 109.5 . . ?
C3 C2 H2B 109.5 . . ?
C3 C2 H2C 109.5 . . ?
H2A C2 H2B 109.5 . . ?
H2A C2 H2C 109.5 . . ?
H2B C2 H2C 109.5 . . ?
C20 C21 H21A 109.5 . . ?
C20 C21 H21B 109.5 . . ?
C20 C21 H21C 109.5 . . ?
H21A C21 H21B 109.5 . . ?
H21A C21 H21C 109.5 . . ?
H21B C21 H21C 109.5 . . ?
C17 C16 N3 102(5) . . ?
C17 C16 C22 118(6) . . ?
C17 C16 C26 110(6) . . ?
C22 C16 N3 113(5) . . ?
C22 C16 C26 104(5) . . ?
C26 C16 N3 110(5) . . ?
C3 C4 H4A 109.2 . . ?
C3 C4 H4B 109.2 . . ?
C3 C4 C5 112(4) . . ?
H4A C4 H4B 107.9 . . ?
C5 C4 H4A 109.2 . . ?
C5 C4 H4B 109.2 . . ?
C10 C11 H11A 111.6 . . ?
C10 C11 H11B 111.6 . . ?
C10 C11 C80 101(4) . . ?
H11A C11 H11B 109.4 . . ?
C80 C11 H11A 111.6 . . ?
C80 C11 H11B 111.6 . . ?
C13 C12 H12A 109.4 . . ?
C13 C12 H12B 109.4 . . ?
H12A C12 H12B 108.0 . . ?
C80 C12 C13 111(4) . . ?
C80 C12 H12A 109.4 . . ?
C80 C12 H12B 109.4 . . ?
C6 C5 H5A 109.2 . . ?
C6 C5 H5B 109.2 . . ?
C4 C5 C6 112(4) . . ?
C4 C5 H5A 109.2 . . ?
C4 C5 H5B 109.2 . . ?
H5A C5 H5B 107.9 . . ?
C16 C17 H17A 109.4 . . ?
C16 C17 H17B 109.4 . . ?
C16 C17 C18 111(5) . . ?
H17A C17 H17B 108.0 . . ?
C18 C17 H17A 109.4 . . ?
C18 C17 H17B 109.4 . . ?
C20 C19 H19A 111.2 . . ?
C20 C19 H19B 111.2 . . ?
C20 C19 C18 103(5) . . ?
H19A C19 H19B 109.1 . . ?
C18 C19 H19A 111.2 . . ?
C18 C19 H19B 111.2 . . ?
C17 C18 C19 129(5) . . ?
C17 C18 H18A 105.1 . . ?
C17 C18 H18B 105.1 . . ?
C19 C18 H18A 105.1 . . ?
C19 C18 H18B 105.1 . . ?
H18A C18 H18B 105.9 . . ?
C10 C23 H23A 109.5 . . ?
C10 C23 H23B 109.5 . . ?
C10 C23 H23C 109.5 . . ?
H23A C23 H23B 109.5 . . ?
H23A C23 H23C 109.5 . . ?
H23B C23 H23C 109.5 . . ?
C10 C24 H24A 109.5 . . ?
C10 C24 H24B 109.5 . . ?
C10 C24 H24C 109.5 . . ?
H24A C24 H24B 109.5 . . ?
H24A C24 H24C 109.5 . . ?
H24B C24 H24C 109.5 . . ?
C13 C25 H25A 109.5 . . ?
C13 C25 H25B 109.5 . . ?
C13 C25 H25C 109.5 . . ?
H25A C25 H25B 109.5 . . ?
H25A C25 H25C 109.5 . . ?
H25B C25 H25C 109.5 . . ?
C20 C27 H27A 109.5 . . ?
C20 C27 H27B 109.5 . . ?
C20 C27 H27C 109.5 . . ?
H27A C27 H27B 109.5 . . ?
H27A C27 H27C 109.5 . . ?
H27B C27 H27C 109.5 . . ?
C16 C26 H26A 109.5 . . ?
C16 C26 H26B 109.5 . . ?
C16 C26 H26C 109.5 . . ?
H26A C26 H26B 109.5 . . ?
H26A C26 H26C 109.5 . . ?
H26B C26 H26C 109.5 . . ?
W9 O73 W12 136.6(14) . 2_665 ?
W1 O76 W2 94.2(8) . . ?
W1 O76 W4 92.2(8) . 2_776 ?
W2 O76 W4 92.3(8) . 2_776 ?
P1 O76 W1 124.3(13) . . ?
P1 O76 W2 125.2(13) . . ?
P1 O76 W4 119.9(12) . 2_776 ?
W1 O77 W5 90.8(7) . . ?
W6 O77 W1 92.7(8) . . ?
W6 O77 W5 91.4(8) . . ?
P1 O77 W1 124.7(13) . . ?
P1 O77 W6 126.2(13) . . ?
P1 O77 W5 121.2(12) . . ?
P1 O77 O38 57.4(11) . 2_776 ?
O38 O77 W1 134.9(14) 2_776 . ?
O38 O77 W6 68.7(11) 2_776 . ?
O38 O77 W5 128.6(14) 2_776 . ?
W10 O71 W11 91.2(8) . . ?
W10 O71 W9 91.8(8) . . ?
W9 O71 W11 89.8(7) . . ?
P2 O71 W10 127.7(13) . . ?
P2 O71 W11 122.3(13) . . ?
P2 O71 W9 123.6(13) . . ?
P2 O71 O72 56.3(11) . . ?
P2 O71 O70 58.1(12) . 2_665 ?
O72 O71 W10 134.3(14) . . ?
O72 O71 W11 66.1(10) . . ?
O72 O71 W9 125.2(14) . . ?
O70 O71 W10 69.6(12) 2_665 . ?
O70 O71 W11 132.4(15) 2_665 . ?
O70 O71 W9 132.0(15) 2_665 . ?
O70 O71 O72 96.4(16) 2_665 . ?
W7 O72 W11 94.6(8) . . ?
P2 O72 W11 125.1(14) . . ?
P2 O72 W7 126.2(13) . . ?
P2 O72 O71 52.9(11) . . ?
O71 O72 W11 72.3(11) . . ?
O71 O72 W7 138.5(15) . . ?
W5 O74 W3 93.3(8) . . ?
W5 O74 W4 93.9(8) . . ?
W3 O74 W4 92.0(8) . . ?
P1 O74 W5 125.5(13) . . ?
P1 O74 W3 121.8(13) . . ?
P1 O74 W4 121.9(12) . . ?
W10 O70 W7 93.0(8) 2_665 . ?
W10 O70 W8 92.5(8) 2_665 . ?
W7 O70 W8 91.3(8) . . ?
P2 O70 W10 126.5(13) . 2_665 ?
P2 O70 W7 123.4(13) . . ?
P2 O70 W8 120.8(13) . . ?
P2 O70 O71 55.7(11) . 2_665 ?
O71 O70 W10 70.8(12) 2_665 2_665 ?
O71 O70 W7 133.0(15) 2_665 . ?
O71 O70 W8 131.8(15) 2_665 . ?
C11 C80 H80A 109.1 . . ?
C11 C80 H80B 109.1 . . ?
C12 C80 C11 113(4) . . ?
C12 C80 H80A 109.1 . . ?
C12 C80 H80B 109.1 . . ?
H80A C80 H80B 107.8 . . ?
O3A N3A C20A 130(6) . . ?
O3A N3A C16A 98(5) . . ?
C16A N3A C20A 132(6) . . ?
C21A C20A N3A 112(6) . . ?
C21A C20A C19A 111(6) . . ?
C27A C20A N3A 108(6) . . ?
C27A C20A C21A 109(6) . . ?
C27A C20A C19A 115(6) . . ?
C19A C20A N3A 102(5) . . ?
O16 C27A W10 65(5) 2_666 2_666 ?
O16 C27A O17 110(6) 2_666 2_666 ?
O17 C27A W10 51(4) 2_666 2_666 ?
C20A C27A W10 164(9) . 2_666 ?
C20A C27A O16 116(10) . 2_666 ?
C20A C27A O17 134(10) . 2_666 ?
C20A C19A H19C 111.1 . . ?
C20A C19A H19D 111.1 . . ?
C20A C19A C18A 103(5) . . ?
H19C C19A H19D 109.1 . . ?
C18A C19A H19C 111.1 . . ?
C18A C19A H19D 111.1 . . ?
C19A C18A H18C 105.0 . . ?
C19A C18A H18D 105.0 . . ?
H18C C18A H18D 105.8 . . ?
C17A C18A C19A 129(6) . . ?
C17A C18A H18C 105.0 . . ?
C17A C18A H18D 105.0 . . ?
C18A C17A H17C 109.4 . . ?
C18A C17A H17D 109.4 . . ?
H17C C17A H17D 108.0 . . ?
C16A C17A C18A 111(6) . . ?
C16A C17A H17C 109.4 . . ?
C16A C17A H17D 109.4 . . ?
C17A C16A N3A 102(6) . . ?
C17A C16A C22A 117(6) . . ?
C17A C16A C26A 110(6) . . ?
C22A C16A N3A 114(6) . . ?
C22A C16A C26A 104(6) . . ?
C26A C16A N3A 110(6) . . ?
O18 C26A W11 59(5) 2_666 2_666 ?
O18 C26A C16A 126(9) 2_666 . ?
C16A C26A W11 125(9) . 2_666 ?
O2A N1A C3A 116(3) . . ?
O2A N1A C7A 120(4) . . ?
C3A N1A C7A 124(4) . . ?
C1A C3A N1A 108(4) . . ?
C1A C3A C4A 108(4) . . ?
C2A C3A N1A 103(3) . . ?
C2A C3A C1A 115(4) . . ?
C2A C3A C4A 117(4) . . ?
C4A C3A N1A 105(3) . . ?
C8A C7A N1A 110(4) . . ?
C8A C7A C6A 113(4) . . ?
C8A C7A C9A 115(4) . . ?
C6A C7A N1A 106(4) . . ?
C6A C7A C9A 111(4) . . ?
C9A C7A N1A 101(4) . . ?
C3A C1A H1AA 109.5 . . ?
C3A C1A H1AB 109.5 . . ?
C3A C1A H1AC 109.5 . . ?
H1AA C1A H1AB 109.5 . . ?
H1AA C1A H1AC 109.5 . . ?
H1AB C1A H1AC 109.5 . . ?
C7A C6A H6AA 110.7 . . ?
C7A C6A H6AB 110.7 . . ?
C7A C6A C5A 105(4) . . ?
H6AA C6A H6AB 108.8 . . ?
C5A C6A H6AA 110.7 . . ?
C5A C6A H6AB 110.7 . . ?
C7A C9A H9AA 109.5 . . ?
C7A C9A H9AB 109.5 . . ?
C7A C9A H9AC 109.5 . . ?
H9AA C9A H9AB 109.5 . . ?
H9AA C9A H9AC 109.5 . . ?
H9AB C9A H9AC 109.5 . . ?
C3A C2A H2AA 109.5 . . ?
C3A C2A H2AB 109.5 . . ?
C3A C2A H2AC 109.5 . . ?
H2AA C2A H2AB 109.5 . . ?
H2AA C2A H2AC 109.5 . . ?
H2AB C2A H2AC 109.5 . . ?
C3A C4A H4AA 109.4 . . ?
C3A C4A H4AB 109.4 . . ?
C3A C4A C5A 111(4) . . ?
H4AA C4A H4AB 108.0 . . ?
C5A C4A H4AA 109.4 . . ?
C5A C4A H4AB 109.4 . . ?
C6A C5A H5AA 109.6 . . ?
C6A C5A H5AB 109.6 . . ?
C4A C5A C6A 110(4) . . ?
C4A C5A H5AA 109.6 . . ?
C4A C5A H5AB 109.6 . . ?
H5AA C5A H5AB 108.1 . . ?
O1A N2A C10A 124(4) . . ?
O1A N2A C13A 114(4) . . ?
C10A N2A C13A 121(4) . . ?
N2A C10A C11A 114(5) . . ?
N2A C10A C23A 111(4) . . ?
N2A C10A C24A 104(4) . . ?
C11A C10A C24A 111(4) . . ?
C23A C10A C11A 111(4) . . ?
C23A C10A C24A 104(4) . . ?
C14A C13A N2A 112(4) . . ?
C14A C13A C12A 110(4) . . ?
C14A C13A C25A 110(4) . . ?
C12A C13A N2A 105(4) . . ?
C25A C13A N2A 103(4) . . ?
C25A C13A C12A 117(5) . . ?
C13A C14A H14D 109.5 . . ?
C13A C14A H14E 109.5 . . ?
C13A C14A H14F 109.5 . . ?
H14D C14A H14E 109.5 . . ?
H14D C14A H14F 109.5 . . ?
H14E C14A H14F 109.5 . . ?
C10A C11A H11C 111.5 . . ?
C10A C11A H11D 111.5 . . ?
C10A C11A C80A 101(4) . . ?
H11C C11A H11D 109.4 . . ?
C80A C11A H11C 111.5 . . ?
C80A C11A H11D 111.5 . . ?
C13A C12A H12C 109.7 . . ?
C13A C12A H12D 109.7 . . ?
H12C C12A H12D 108.2 . . ?
C80A C12A C13A 110(4) . . ?
C80A C12A H12C 109.7 . . ?
C80A C12A H12D 109.7 . . ?
C10A C23A H23D 109.5 . . ?
C10A C23A H23E 109.5 . . ?
C10A C23A H23F 109.5 . . ?
H23D C23A H23E 109.5 . . ?
H23D C23A H23F 109.5 . . ?
H23E C23A H23F 109.5 . . ?
C10A C24A H24D 109.5 . . ?
C10A C24A H24E 109.5 . . ?
C10A C24A H24F 109.5 . . ?
H24D C24A H24E 109.5 . . ?
H24D C24A H24F 109.5 . . ?
H24E C24A H24F 109.5 . . ?
C13A C25A H25D 109.5 . . ?
C13A C25A H25E 109.5 . . ?
C13A C25A H25F 109.5 . . ?
H25D C25A H25E 109.5 . . ?
H25D C25A H25F 109.5 . . ?
H25E C25A H25F 109.5 . . ?
C11A C80A H80C 109.4 . . ?
C11A C80A H80D 109.4 . . ?
C12A C80A C11A 111(4) . . ?
C12A C80A H80C 109.4 . . ?
C12A C80A H80D 109.4 . . ?
H80C C80A H80D 108.0 . . ?
W9 O37 W8 92.8(8) . . ?
W9 O37 W12 92.8(8) . 2_665 ?
W8 O37 W12 90.8(8) . 2_665 ?
P2 O37 W9 126.7(13) . . ?
P2 O37 W8 122.7(13) . . ?
P2 O37 W12 121.6(12) . 2_665 ?
W6 O38 W2 93.8(8) 2_776 . ?
W6 O38 W3 93.0(8) 2_776 . ?
W2 O38 W3 92.1(8) . . ?
P1 O38 W6 125.6(12) . 2_776 ?
P1 O38 W2 123.6(12) . . ?
P1 O38 W3 120.1(13) . . ?
P1 O38 O77 55.2(11) . 2_776 ?
O77 O38 W6 70.3(11) 2_776 2_776 ?
O77 O38 W2 135.1(15) 2_776 . ?
O77 O38 W3 129.2(14) 2_776 . ?

loop_
_geom_bond_atom_site_label_1
_geom_bond_atom_site_label_2
_geom_bond_distance
_geom_bond_site_symmetry_2
_geom_bond_publ_flag
W1 O29 1.86(2) . ?
W1 O32 1.89(2) . ?
W1 O23 1.88(2) . ?
W1 O28 1.89(3) 2_776 ?
W1 O30 1.67(2) . ?
W1 O76 2.42(2) . ?
W1 O77 2.46(2) . ?
W6 O22 1.95(2) . ?
W6 O21 1.68(2) . ?
W6 O25 1.89(2) . ?
W6 O23 1.87(2) . ?
W6 O34 1.93(2) 2_776 ?
W6 O77 2.44(2) . ?
W6 O38 2.42(2) 2_776 ?
W10 O18 1.89(2) . ?
W10 O15 1.88(2) . ?
W10 O14 1.90(2) . ?
W10 O16 1.92(2) . ?
W10 O17 1.67(3) . ?
W10 O71 2.44(2) . ?
W10 O70 2.42(2) 2_665 ?
W10 C27A 1.96(13) 2_666 ?
W11 O18 1.86(2) . ?
W11 O12 1.84(2) . ?
W11 O6 1.88(3) . ?
W11 O10 1.85(2) . ?
W11 O11 1.66(2) . ?
W11 O71 2.52(2) . ?
W11 O72 2.42(2) . ?
W11 C26A 2.12(15) 2_666 ?
W5 O29 1.89(2) . ?
W5 O25 1.90(2) . ?
W5 O31 1.88(2) . ?
W5 O27 1.66(2) . ?
W5 O26 1.91(2) . ?
W5 O77 2.53(2) . ?
W5 O74 2.40(2) . ?
W9 O13 1.65(2) . ?
W9 O12 1.92(2) . ?
W9 O15 1.91(2) . ?
W9 O19 1.90(2) . ?
W9 O73 1.91(2) . ?
W9 O71 2.51(2) . ?
W9 O37 2.41(2) . ?
W7 O6 1.87(3) . ?
W7 O5 1.90(2) . ?
W7 O14 1.85(2) 2_665 ?
W7 O7 1.88(2) . ?
W7 O8 1.66(2) . ?
W7 O72 2.42(2) . ?
W7 O70 2.48(2) . ?
W2 O32 1.84(2) . ?
W2 O24 1.90(2) 2_776 ?
W2 O35 1.92(2) . ?
W2 O34 1.81(2) . ?
W2 O78 1.65(2) . ?
W2 O76 2.42(2) . ?
W2 O38 2.46(2) . ?
W8 O4 1.67(2) . ?
W8 O5 1.92(2) . ?
W8 O16 1.85(2) 2_665 ?
W8 O19 1.84(3) . ?
W8 O20 1.91(2) . ?
W8 O70 2.52(2) . ?
W8 O37 2.47(2) . ?
W3 O22 1.82(2) 2_776 ?
W3 O31 1.84(2) . ?
W3 O35 1.88(2) . ?
W3 O33 1.66(2) . ?
W3 O36 1.91(2) . ?
W3 O74 2.45(2) . ?
W3 O38 2.51(2) . ?
W4 O28 1.86(3) . ?
W4 O24 1.89(2) . ?
W4 O36 1.86(2) . ?
W4 O26 1.88(2) . ?
W4 O76 2.51(2) 2_776 ?
W4 O74 2.46(2) . ?
W4 O79 1.64(2) . ?
W12 O9 1.60(2) . ?
W12 O7 1.89(2) . ?
W12 O10 1.89(3) . ?
W12 O20 1.87(2) 2_665 ?
W12 O73 1.91(2) 2_665 ?
W12 O37 2.49(2) 2_665 ?
P2 O71 1.49(2) 2_665 ?
P2 O71 1.49(2) . ?
P2 O72 1.55(2) 2_665 ?
P2 O72 1.55(2) . ?
P2 O70 1.53(2) . ?
P2 O70 1.53(2) 2_665 ?
P2 O37 1.55(2) 2_665 ?
P2 O37 1.55(2) . ?
P1 O76 1.56(2) 2_776 ?
P1 O76 1.56(2) . ?
P1 O77 1.51(2) . ?
P1 O77 1.51(2) 2_776 ?
P1 O74 1.58(2) . ?
P1 O74 1.58(2) 2_776 ?
P1 O38 1.55(2) 2_776 ?
P1 O38 1.55(2) . ?
O18 C26A 1.48(16) 2_666 ?
O22 W3 1.82(2) 2_776 ?
O14 W7 1.85(2) 2_665 ?
O28 W1 1.89(3) 2_776 ?
O16 W8 1.85(2) 2_665 ?
O16 C27A 1.59(16) 2_666 ?
O17 C27A 1.88(15) 2_666 ?
O24 W2 1.90(2) 2_776 ?
O20 W12 1.87(2) 2_665 ?
O34 W6 1.93(2) 2_776 ?
N2 O1 1.19(4) . ?
N2 C10 1.46(5) . ?
N2 C13 1.59(5) . ?
N1 O2 1.21(4) . ?
N1 C3 1.55(5) . ?
N1 C7 1.56(5) . ?
C8 C7 1.46(5) . ?
C3 C1 1.49(5) . ?
C3 C2 1.48(5) . ?
C3 C4 1.53(5) . ?
C20 N3 1.55(7) . ?
C20 C21 1.42(7) . ?
C20 C19 1.49(7) . ?
C20 C27 1.36(7) . ?
C10 C11 1.53(7) . ?
C10 C23 1.47(5) . ?
C10 C24 1.63(6) . ?
C7 C6 1.50(7) . ?
C7 C9 1.55(6) . ?
C1 H1A 0.9800 . ?
C1 H1B 0.9800 . ?
C1 H1C 0.9800 . ?
C13 C14 1.46(6) . ?
C13 C12 1.53(6) . ?
C13 C25 1.47(5) . ?
C6 H6A 0.9900 . ?
C6 H6B 0.9900 . ?
C6 C5 1.65(7) . ?
C14 H14A 0.9800 . ?
C14 H14B 0.9800 . ?
C14 H14C 0.9800 . ?
N3 C16 1.51(7) . ?
N3 O3 1.31(6) . ?
C9 H9A 0.9800 . ?
C9 H9B 0.9800 . ?
C9 H9C 0.9800 . ?
C2 H2A 0.9800 . ?
C2 H2B 0.9800 . ?
C2 H2C 0.9800 . ?
C21 H21A 0.9800 . ?
C21 H21B 0.9800 . ?
C21 H21C 0.9800 . ?
C16 C17 1.37(7) . ?
C16 C22 1.44(7) . ?
C16 C26 1.51(8) . ?
C4 H4A 0.9900 . ?
C4 H4B 0.9900 . ?
C4 C5 1.58(6) . ?
C11 H11A 0.9900 . ?
C11 H11B 0.9900 . ?
C11 C80 1.62(7) . ?
C12 H12A 0.9900 . ?
C12 H12B 0.9900 . ?
C12 C80 1.51(6) . ?
C5 H5A 0.9900 . ?
C5 H5B 0.9900 . ?
C17 H17A 0.9900 . ?
C17 H17B 0.9900 . ?
C17 C18 1.51(7) . ?
C19 H19A 0.9900 . ?
C19 H19B 0.9900 . ?
C19 C18 1.65(7) . ?
C18 H18A 0.9900 . ?
C18 H18B 0.9900 . ?
C23 H23A 0.9800 . ?
C23 H23B 0.9800 . ?
C23 H23C 0.9800 . ?
C24 H24A 0.9800 . ?
C24 H24B 0.9800 . ?
C24 H24C 0.9800 . ?
C25 H25A 0.9800 . ?
C25 H25B 0.9800 . ?
C25 H25C 0.9800 . ?
C27 H27A 0.9800 . ?
C27 H27B 0.9800 . ?
C27 H27C 0.9800 . ?
C26 H26A 0.9800 . ?
C26 H26B 0.9800 . ?
C26 H26C 0.9800 . ?
O73 W12 1.91(2) 2_665 ?
O76 W4 2.51(2) 2_776 ?
O77 O38 1.70(3) 2_776 ?
O71 O72 1.76(3) . ?
O71 O70 1.65(3) 2_665 ?
O70 W10 2.42(2) 2_665 ?
O70 O71 1.65(3) 2_665 ?
C80 H80A 0.9900 . ?
C80 H80B 0.9900 . ?
O3A N3A 1.31(6) . ?
N3A C20A 1.54(7) . ?
N3A C16A 1.51(7) . ?
C21A C20A 1.42(7) . ?
C20A C27A 1.36(7) . ?
C20A C19A 1.50(7) . ?
C27A W10 1.96(13) 2_666 ?
C27A O16 1.59(16) 2_666 ?
C27A O17 1.88(15) 2_666 ?
C19A H19C 0.9900 . ?
C19A H19D 0.9900 . ?
C19A C18A 1.65(7) . ?
C18A H18C 0.9900 . ?
C18A H18D 0.9900 . ?
C18A C17A 1.51(7) . ?
C17A H17C 0.9900 . ?
C17A H17D 0.9900 . ?
C17A C16A 1.37(7) . ?
C16A C22A 1.44(8) . ?
C16A C26A 1.51(8) . ?
C26A W11 2.12(15) 2_666 ?
C26A O18 1.48(16) 2_666 ?
N1A O2A 1.22(4) . ?
N1A C3A 1.55(5) . ?
N1A C7A 1.56(5) . ?
C8A C7A 1.46(5) . ?
C3A C1A 1.49(5) . ?
C3A C2A 1.48(5) . ?
C3A C4A 1.53(5) . ?
C7A C6A 1.51(7) . ?
C7A C9A 1.54(6) . ?
C1A H1AA 0.9800 . ?
C1A H1AB 0.9800 . ?
C1A H1AC 0.9800 . ?
C6A H6AA 0.9900 . ?
C6A H6AB 0.9900 . ?
C6A C5A 1.66(7) . ?
C9A H9AA 0.9800 . ?
C9A H9AB 0.9800 . ?
C9A H9AC 0.9800 . ?
C2A H2AA 0.9800 . ?
C2A H2AB 0.9800 . ?
C2A H2AC 0.9800 . ?
C4A H4AA 0.9900 . ?
C4A H4AB 0.9900 . ?
C4A C5A 1.58(6) . ?
C5A H5AA 0.9900 . ?
C5A H5AB 0.9900 . ?
N2A O1A 1.19(4) . ?
N2A C10A 1.46(5) . ?
N2A C13A 1.59(5) . ?
C10A C11A 1.54(7) . ?
C10A C23A 1.47(5) . ?
C10A C24A 1.63(6) . ?
C13A C14A 1.46(6) . ?
C13A C12A 1.53(6) . ?
C13A C25A 1.47(6) . ?
C14A H14D 0.9800 . ?
C14A H14E 0.9800 . ?
C14A H14F 0.9800 . ?
C11A H11C 0.9900 . ?
C11A H11D 0.9900 . ?
C11A C80A 1.62(7) . ?
C12A H12C 0.9900 . ?
C12A H12D 0.9900 . ?
C12A C80A 1.52(6) . ?
C23A H23D 0.9800 . ?
C23A H23E 0.9800 . ?
C23A H23F 0.9800 . ?
C24A H24D 0.9800 . ?
C24A H24E 0.9800 . ?
C24A H24F 0.9800 . ?
C25A H25D 0.9800 . ?
C25A H25E 0.9800 . ?
C25A H25F 0.9800 . ?
C80A H80C 0.9900 . ?
C80A H80D 0.9900 . ?
O37 W12 2.49(2) 2_665 ?
O38 W6 2.42(2) 2_776 ?
O38 O77 1.70(3) 2_776 ?

loop_
_geom_torsion_atom_site_label_1
_geom_torsion_atom_site_label_2
_geom_torsion_atom_site_label_3
_geom_torsion_atom_site_label_4
_geom_torsion
_geom_torsion_site_symmetry_1
_geom_torsion_site_symmetry_2
_geom_torsion_site_symmetry_3
_geom_torsion_site_symmetry_4
_geom_torsion_publ_flag
W10 O71 O72 W11 66.3(16) . . . . ?
W10 O71 O72 W7 142.7(15) . . . . ?
W10 O71 O72 P2 -112.1(19) . . . . ?
W11 O71 O72 W7 76.4(18) . . . . ?
W11 O71 O72 P2 -178.4(12) . . . . ?
W9 O71 O72 W11 -71.6(13) . . . . ?
W9 O71 O72 W7 5(3) . . . . ?
W9 O71 O72 P2 110.1(16) . . . . ?
P2 O71 O72 W11 178.4(12) . . . . ?
P2 O71 O72 W7 -105(2) . . . . ?
O18 W10 O15 W9 -53.8(19) . . . . ?
O18 W10 O14 W7 -27(4) . . . 2_665 ?
O18 W10 O17 C27A 67(5) . . . 2_666 ?
O18 W11 O12 W9 51(2) . . . . ?
O18 W11 O6 W7 23(4) . . . . ?
O18 W11 O10 W12 -102(2) . . . . ?
O29 W1 O32 W2 103(2) . . . . ?
O29 W1 O23 W6 -53(2) . . . . ?
O29 W5 O25 W6 51.4(18) . . . . ?
O29 W5 O31 W3 -103(2) . . . . ?
O13 W9 O19 W8 152(2) . . . . ?
O12 W11 O18 W10 -52(2) . . . . ?
O12 W11 O18 C26A 112(6) . . . 2_666 ?
O12 W11 O6 W7 103(2) . . . . ?
O12 W11 O10 W12 -23(4) . . . . ?
O12 W9 O19 W8 -103(2) . . . . ?
O6 W11 O18 W10 29(4) . . . . ?
O6 W11 O18 C26A -168(6) . . . 2_666 ?
O6 W11 O12 W9 -103(2) . . . . ?
O6 W11 O10 W12 53(2) . . . . ?
O6 W7 O5 W8 102(2) . . . . ?
O6 W7 O7 W12 -48(2) . . . . ?
O22 W6 O25 W5 24(3) . . . . ?
O22 W6 O23 W1 -100(2) . . . . ?
O22 W3 O31 W5 22(4) 2_776 . . . ?
O22 W3 O35 W2 49(2) 2_776 . . . ?
O21 W6 O25 W5 -154.6(18) . . . . ?
O21 W6 O23 W1 154.5(19) . . . . ?
O4 W8 O19 W9 -153(2) . . . . ?
O9 W12 O7 W7 152(2) . . . . ?
O9 W12 O10 W11 -156(2) . . . . ?
O32 W1 O29 W5 -102(2) . . . . ?
O32 W1 O23 W6 25(3) . . . . ?
O32 W2 O34 W6 -24(4) . . . 2_776 ?
O5 W7 O6 W11 -104(2) . . . . ?
O5 W7 O7 W12 29(4) . . . . ?
O5 W8 O19 W9 105(2) . . . . ?
O25 W6 O23 W1 54(2) . . . . ?
O25 W5 O29 W1 -52(2) . . . . ?
O25 W5 O31 W3 -25(4) . . . . ?
O15 W10 O18 W11 52(2) . . . . ?
O15 W10 O18 C26A -103(8) . . . 2_666 ?
O15 W10 O14 W7 -105(2) . . . 2_665 ?
O15 W10 O17 C27A 156(5) . . . 2_666 ?
O15 W9 O19 W8 -28(4) . . . . ?
O23 W1 O29 W5 52(2) . . . . ?
O23 W1 O32 W2 25(4) . . . . ?
O23 W6 O25 W5 -52.3(19) . . . . ?
O14 W10 O18 W11 -26(4) . . . . ?
O14 W10 O18 C26A 179(8) . . . 2_666 ?
O14 W10 O15 W9 100(2) . . . . ?
O14 W10 O17 C27A -114(5) . . . 2_666 ?
O14 W7 O6 W11 -24(4) 2_665 . . . ?
O14 W7 O5 W8 -51(2) 2_665 . . . ?
O14 W7 O7 W12 106(2) 2_665 . . . ?
O31 W5 O29 W1 103(2) . . . . ?
O31 W5 O25 W6 -26(3) . . . . ?
O31 W3 O35 W2 -105(2) . . . . ?
O27 W5 O29 W1 -153(2) . . . . ?
O27 W5 O25 W6 155.5(18) . . . . ?
O27 W5 O31 W3 153(2) . . . . ?
O28 W1 O29 W5 -26(4) 2_776 . . . ?
O28 W1 O32 W2 -51(2) 2_776 . . . ?
O28 W1 O23 W6 101(2) 2_776 . . . ?
O28 W4 O24 W2 -55(2) . . . 2_776 ?
O28 W4 O36 W3 98(2) . . . . ?
O28 W4 O26 W5 -18(4) . . . . ?
O16 W10 O18 W11 -102(2) . . . . ?
O16 W10 O18 C26A 103(8) . . . 2_666 ?
O16 W10 O15 W9 20(3) . . . . ?
O16 W10 O14 W7 49(2) . . . 2_665 ?
O16 W10 O17 C27A -23(5) . . . 2_666 ?
O16 W8 O19 W9 23(4) 2_665 . . . ?
O17 W10 O18 W11 153(2) . . . . ?
O17 W10 O18 C26A -2(8) . . . 2_666 ?
O17 W10 O15 W9 -158.7(19) . . . . ?
O17 W10 O14 W7 154(2) . . . 2_665 ?
O7 W7 O6 W11 52(2) . . . . ?
O7 W7 O5 W8 25(4) . . . . ?
O7 W12 O10 W11 -52(2) . . . . ?
O8 W7 O6 W11 156(2) . . . . ?
O8 W7 O5 W8 -155(2) . . . . ?
O8 W7 O7 W12 -150(2) . . . . ?
O24 W2 O32 W1 53(2) 2_776 . . . ?
O24 W2 O34 W6 -103(2) 2_776 . . 2_776 ?
O24 W4 O28 W1 53(2) . . . 2_776 ?
O24 W4 O36 W3 20(5) . . . . ?
O24 W4 O26 W5 -99(2) . . . . ?
O10 W11 O18 W10 103(2) . . . . ?
O10 W11 O18 C26A -94(6) . . . 2_666 ?
O10 W11 O12 W9 -28(4) . . . . ?
O10 W11 O6 W7 -52(2) . . . . ?
O10 W12 O7 W7 47(2) . . . . ?
O20 W8 O19 W9 -54(2) . . . . ?
O20 W12 O7 W7 -35(4) 2_665 . . . ?
O20 W12 O10 W11 104(2) 2_665 . . . ?
O30 W1 O29 W5 155(2) . . . . ?
O30 W1 O32 W2 -154(2) . . . . ?
O30 W1 O23 W6 -155.8(19) . . . . ?
O11 W11 O18 W10 -154(2) . . . . ?
O11 W11 O18 C26A 9(6) . . . 2_666 ?
O11 W11 O12 W9 156(2) . . . . ?
O11 W11 O6 W7 -154(2) . . . . ?
O11 W11 O10 W12 153(2) . . . . ?
O35 W2 O32 W1 -103(2) . . . . ?
O35 W2 O34 W6 52(2) . . . 2_776 ?
O35 W3 O31 W5 104(2) . . . . ?
O34 W6 O25 W5 101.2(19) 2_776 . . . ?
O34 W6 O23 W1 -25(3) 2_776 . . . ?
O34 W2 O32 W1 -27(4) . . . . ?
O33 W3 O31 W5 -154(2) . . . . ?
O33 W3 O35 W2 151(2) . . . . ?
O36 W3 O31 W5 -54(2) . . . . ?
O36 W3 O35 W2 -31(4) . . . . ?
O36 W4 O28 W1 -105(2) . . . 2_776 ?
O36 W4 O24 W2 25(5) . . . 2_776 ?
O36 W4 O26 W5 60(2) . . . . ?
O26 W5 O29 W1 30(4) . . . . ?
O26 W5 O25 W6 -104.5(19) . . . . ?
O26 W5 O31 W3 54(2) . . . . ?
O26 W4 O28 W1 -28(4) . . . 2_776 ?
O26 W4 O24 W2 102(2) . . . 2_776 ?
O26 W4 O36 W3 -59(2) . . . . ?
N2 C10 C11 C80 53(5) . . . . ?
N2 C13 C12 C80 -53(5) . . . . ?
N1 C3 C4 C5 -50(5) . . . . ?
N1 C7 C6 C5 54(5) . . . . ?
C8 C7 C6 C5 -68(6) . . . . ?
O2 N1 C3 C1 117(6) . . . . ?
O2 N1 C3 C2 -5(7) . . . . ?
O2 N1 C3 C4 -128(5) . . . . ?
O2 N1 C7 C8 -113(6) . . . . ?
O2 N1 C7 C6 123(6) . . . . ?
O2 N1 C7 C9 7(7) . . . . ?
C3 N1 C7 C8 67(6) . . . . ?
C3 N1 C7 C6 -58(6) . . . . ?
C3 N1 C7 C9 -174(5) . . . . ?
C3 C4 C5 C6 61(6) . . . . ?
O1 N2 C10 C11 122(6) . . . . ?
O1 N2 C10 C23 -110(6) . . . . ?
O1 N2 C10 C24 0(7) . . . . ?
O1 N2 C13 C14 114(5) . . . . ?
O1 N2 C13 C12 -128(5) . . . . ?
O1 N2 C13 C25 -6(6) . . . . ?
C20 N3 C16 C17 62(8) . . . . ?
C20 N3 C16 C22 -170(6) . . . . ?
C20 N3 C16 C26 -55(8) . . . . ?
C20 C19 C18 C17 -48(8) . . . . ?
C10 N2 C13 C14 -71(6) . . . . ?
C10 N2 C13 C12 48(5) . . . . ?
C10 N2 C13 C25 170(4) . . . . ?
C10 C11 C80 C12 -63(5) . . . . ?
C7 N1 C3 C1 -62(6) . . . . ?
C7 N1 C3 C2 176(5) . . . . ?
C7 N1 C3 C4 53(6) . . . . ?
C7 C6 C5 C4 -62(6) . . . . ?
C1 C3 C4 C5 64(6) . . . . ?
C13 N2 C10 C11 -53(6) . . . . ?
C13 N2 C10 C23 75(6) . . . . ?
C13 N2 C10 C24 -176(4) . . . . ?
C13 C12 C80 C11 69(5) . . . . ?
C14 C13 C12 C80 65(6) . . . . ?
N3 C20 C19 C18 42(5) . . . . ?
N3 C16 C17 C18 -38(7) . . . . ?
C9 C7 C6 C5 162(4) . . . . ?
C2 C3 C4 C5 -163(5) . . . . ?
C21 C20 N3 C16 175(6) . . . . ?
C21 C20 N3 O3 -22(8) . . . . ?
C21 C20 C19 C18 160(5) . . . . ?
C16 C17 C18 C19 46(9) . . . . ?
C19 C20 N3 C16 -67(8) . . . . ?
C19 C20 N3 O3 97(6) . . . . ?
C22 C16 C17 C18 -163(5) . . . . ?
O3 N3 C16 C17 -105(5) . . . . ?
O3 N3 C16 C22 23(6) . . . . ?
O3 N3 C16 C26 138(5) . . . . ?
C23 C10 C11 C80 -74(5) . . . . ?
C24 C10 C11 C80 171(4) . . . . ?
C25 C13 C12 C80 -168(5) . . . . ?
C27 C20 N3 C16 55(8) . . . . ?
C27 C20 N3 O3 -141(6) . . . . ?
C27 C20 C19 C18 -74(7) . . . . ?
C26 C16 C17 C18 78(7) . . . . ?
O78 W2 O32 W1 155(2) . . . . ?
O78 W2 O34 W6 154(2) . . . 2_776 ?
O73 W9 O19 W8 55(2) . . . . ?
O73 W12 O7 W7 -109(2) 2_665 . . . ?
O73 W12 O10 W11 25(4) 2_665 . . . ?
O76 W1 O29 W5 -42(2) . . . . ?
O76 W1 O32 W2 10.4(18) . . . . ?
O76 W1 O23 W6 38(2) . . . . ?
O76 W2 O32 W1 -10.4(18) . . . . ?
O76 W2 O34 W6 -38(2) . . . 2_776 ?
O76 W4 O28 W1 -7.8(19) 2_776 . . 2_776 ?
O76 W4 O24 W2 5.6(18) 2_776 . . 2_776 ?
O76 W4 O36 W3 37(2) 2_776 . . . ?
O76 W4 O26 W5 -36(2) 2_776 . . . ?
O76 P1 O77 W1 179.9(13) 2_776 . . . ?
O76 P1 O77 W1 -0.1(13) . . . . ?
O76 P1 O77 W6 125.2(18) . . . . ?
O76 P1 O77 W6 -54.8(18) 2_776 . . . ?
O76 P1 O77 W5 63.8(16) 2_776 . . . ?
O76 P1 O77 W5 -116.2(16) . . . . ?
O76 P1 O77 O38 125.2(15) . . . 2_776 ?
O76 P1 O77 O38 -54.8(15) 2_776 . . 2_776 ?
O76 P1 O74 W5 59.6(17) . . . . ?
O76 P1 O74 W5 -120.4(17) 2_776 . . . ?
O76 P1 O74 W3 118.0(16) 2_776 . . . ?
O76 P1 O74 W3 -62.0(16) . . . . ?
O76 P1 O74 W4 -177.6(13) . . . . ?
O76 P1 O74 W4 2.4(13) 2_776 . . . ?
O76 P1 O38 W6 -125.1(18) . . . 2_776 ?
O76 P1 O38 W6 54.9(18) 2_776 . . 2_776 ?
O76 P1 O38 W2 179.9(13) 2_776 . . . ?
O76 P1 O38 W2 -0.1(13) . . . . ?
O76 P1 O38 W3 115.7(16) . . . . ?
O76 P1 O38 W3 -64.3(16) 2_776 . . . ?
O76 P1 O38 O77 -125.1(15) . . . 2_776 ?
O76 P1 O38 O77 54.9(15) 2_776 . . 2_776 ?
O77 W1 O29 W5 -9.1(19) . . . . ?
O77 W1 O32 W2 39(2) . . . . ?
O77 W1 O23 W6 9.3(17) . . . . ?
O77 W6 O25 W5 9.1(16) . . . . ?
O77 W6 O23 W1 -9.4(17) . . . . ?
O77 W5 O29 W1 9.0(19) . . . . ?
O77 W5 O25 W6 -8.9(15) . . . . ?
O77 W5 O31 W3 -41(2) . . . . ?
O77 P1 O76 W1 -179.9(13) 2_776 . . . ?
O77 P1 O76 W1 0.1(13) . . . . ?
O77 P1 O76 W2 126.2(18) . . . . ?
O77 P1 O76 W2 -53.8(18) 2_776 . . . ?
O77 P1 O76 W4 -116.3(16) . . . 2_776 ?
O77 P1 O76 W4 63.7(16) 2_776 . . 2_776 ?
O77 P1 O74 W5 179.3(14) 2_776 . . . ?
O77 P1 O74 W5 -0.7(14) . . . . ?
O77 P1 O74 W3 -122.3(17) . . . . ?
O77 P1 O74 W3 57.7(17) 2_776 . . . ?
O77 P1 O74 W4 -58.0(17) 2_776 . . . ?
O77 P1 O74 W4 122.0(17) . . . . ?
O77 P1 O38 W6 0.0(13) 2_776 . . 2_776 ?
O77 P1 O38 W6 180.0(13) . . . 2_776 ?
O77 P1 O38 W2 -55.0(18) . . . . ?
O77 P1 O38 W2 125.0(18) 2_776 . . . ?
O77 P1 O38 W3 -119.2(16) 2_776 . . . ?
O77 P1 O38 W3 60.8(16) . . . . ?
O77 P1 O38 O77 180.001(6) . . . 2_776 ?
O71 W10 O18 W11 -10.9(18) . . . . ?
O71 W10 O18 C26A -166(8) . . . 2_666 ?
O71 W10 O15 W9 8.8(16) . . . . ?
O71 W10 O14 W7 -40(2) . . . 2_665 ?
O71 W10 O17 C27A 118(6) . . . 2_666 ?
O71 W11 O18 W10 10.7(17) . . . . ?
O71 W11 O18 C26A 174(6) . . . 2_666 ?
O71 W11 O12 W9 -9.3(19) . . . . ?
O71 W11 O6 W7 39(2) . . . . ?
O71 W11 O10 W12 -40(2) . . . . ?
O71 W9 O19 W8 -39(2) . . . . ?
O71 P2 O72 W11 -1.9(14) . . . . ?
O71 P2 O72 W11 178.1(14) 2_665 . . . ?
O71 P2 O72 W7 -52.4(18) 2_665 . . . ?
O71 P2 O72 W7 127.6(18) . . . . ?
O71 P2 O72 O71 179.999(2) 2_665 . . . ?
O71 P2 O70 W10 178.2(14) . . . 2_665 ?
O71 P2 O70 W10 -1.8(14) 2_665 . . 2_665 ?
O71 P2 O70 W7 122.6(18) 2_665 . . . ?
O71 P2 O70 W7 -57.4(18) . . . . ?
O71 P2 O70 W8 57.8(17) . . . . ?
O71 P2 O70 W8 -122.2(17) 2_665 . . . ?
O71 P2 O70 O71 180.001(2) . . . 2_665 ?
O71 P2 O37 W9 -1.9(14) . . . . ?
O71 P2 O37 W9 178.1(14) 2_665 . . . ?
O71 P2 O37 W8 -125.4(17) . . . . ?
O71 P2 O37 W8 54.6(17) 2_665 . . . ?
O71 P2 O37 W12 -59.9(17) 2_665 . . 2_665 ?
O71 P2 O37 W12 120.1(17) . . . 2_665 ?
O72 W11 O18 W10 39(2) . . . . ?
O72 W11 O18 C26A -158(6) . . . 2_666 ?
O72 W11 O12 W9 -42(2) . . . . ?
O72 W11 O6 W7 10.4(18) . . . . ?
O72 W11 O10 W12 -7(2) . . . . ?
O72 W7 O6 W11 -10.4(18) . . . . ?
O72 W7 O5 W8 42(2) . . . . ?
O72 W7 O7 W12 11(2) . . . . ?
O72 P2 O71 W10 123.1(18) . . . . ?
O72 P2 O71 W10 -56.9(18) 2_665 . . . ?
O72 P2 O71 W11 -178.2(13) 2_665 . . . ?
O72 P2 O71 W11 1.8(13) . . . . ?
O72 P2 O71 W9 -112.8(17) . . . . ?
O72 P2 O71 W9 67.2(17) 2_665 . . . ?
O72 P2 O71 O72 180.001(2) 2_665 . . . ?
O72 P2 O71 O70 124.9(15) . . . 2_665 ?
O72 P2 O71 O70 -55.1(15) 2_665 . . 2_665 ?
O72 P2 O70 W10 54.4(19) 2_665 . . 2_665 ?
O72 P2 O70 W10 -125.6(19) . . . 2_665 ?
O72 P2 O70 W7 -1.2(13) . . . . ?
O72 P2 O70 W7 178.8(13) 2_665 . . . ?
O72 P2 O70 W8 -66.0(16) 2_665 . . . ?
O72 P2 O70 W8 114.0(16) . . . . ?
O72 P2 O70 O71 -123.8(15) . . . 2_665 ?
O72 P2 O70 O71 56.2(15) 2_665 . . 2_665 ?
O72 P2 O37 W9 60.5(18) . . . . ?
O72 P2 O37 W9 -119.5(18) 2_665 . . . ?
O72 P2 O37 W8 117.1(16) 2_665 . . . ?
O72 P2 O37 W8 -62.9(16) . . . . ?
O72 P2 O37 W12 2.5(14) 2_665 . . 2_665 ?
O72 P2 O37 W12 -177.5(14) . . . 2_665 ?
O74 W5 O29 W1 41(2) . . . . ?
O74 W5 O25 W6 -40.3(18) . . . . ?
O74 W5 O31 W3 -9.4(18) . . . . ?
O74 W3 O31 W5 9.2(18) . . . . ?
O74 W3 O35 W2 -44(2) . . . . ?
O74 W4 O28 W1 -40(2) . . . 2_776 ?
O74 W4 O24 W2 39(2) . . . 2_776 ?
O74 W4 O36 W3 4.0(19) . . . . ?
O74 W4 O26 W5 -4.3(17) . . . . ?
O74 P1 O76 W1 118.7(17) 2_776 . . . ?
O74 P1 O76 W1 -61.3(17) . . . . ?
O74 P1 O76 W2 -115.2(17) 2_776 . . . ?
O74 P1 O76 W2 64.8(17) . . . . ?
O74 P1 O76 W4 2.3(13) 2_776 . . 2_776 ?
O74 P1 O76 W4 -177.7(13) . . . 2_776 ?
O74 P1 O77 W1 -63.2(17) 2_776 . . . ?
O74 P1 O77 W1 116.8(17) . . . . ?
O74 P1 O77 W6 62.0(17) 2_776 . . . ?
O74 P1 O77 W6 -118.0(17) . . . . ?
O74 P1 O77 W5 -179.3(12) 2_776 . . . ?
O74 P1 O77 W5 0.7(12) . . . . ?
O74 P1 O77 O38 62.1(15) 2_776 . . 2_776 ?
O74 P1 O77 O38 -117.9(15) . . . 2_776 ?
O74 P1 O38 W6 -60.4(17) 2_776 . . 2_776 ?
O74 P1 O38 W6 119.6(17) . . . 2_776 ?
O74 P1 O38 W2 64.6(16) 2_776 . . . ?
O74 P1 O38 W2 -115.4(16) . . . . ?
O74 P1 O38 W3 0.4(12) . . . . ?
O74 P1 O38 W3 -179.6(12) 2_776 . . . ?
O74 P1 O38 O77 -60.4(14) 2_776 . . 2_776 ?
O74 P1 O38 O77 119.6(14) . . . 2_776 ?
O70 W10 O18 W11 -40(2) 2_665 . . . ?
O70 W10 O18 C26A 165(8) 2_665 . . 2_666 ?
O70 W10 O15 W9 37.8(19) 2_665 . . . ?
O70 W10 O14 W7 -11.1(19) 2_665 . . 2_665 ?
O70 W10 O17 C27A -75(5) 2_665 . . 2_666 ?
O70 W7 O6 W11 -39(2) . . . . ?
O70 W7 O5 W8 8.1(18) . . . . ?
O70 W7 O7 W12 45(2) . . . . ?
O70 W8 O19 W9 41(2) . . . . ?
O70 P2 O71 W10 -1.8(14) 2_665 . . . ?
O70 P2 O71 W10 178.2(14) . . . . ?
O70 P2 O71 W11 -123.1(18) 2_665 . . . ?
O70 P2 O71 W11 56.9(18) . . . . ?
O70 P2 O71 W9 -57.7(18) . . . . ?
O70 P2 O71 W9 122.3(18) 2_665 . . . ?
O70 P2 O71 O72 -124.9(15) 2_665 . . . ?
O70 P2 O71 O72 55.1(15) . . . . ?
O70 P2 O71 O70 180.003(3) . . . 2_665 ?
O70 P2 O72 W11 -128.3(18) . . . . ?
O70 P2 O72 W11 51.7(18) 2_665 . . . ?
O70 P2 O72 W7 -178.7(14) 2_665 . . . ?
O70 P2 O72 W7 1.3(14) . . . . ?
O70 P2 O72 O71 53.6(15) 2_665 . . . ?
O70 P2 O72 O71 -126.4(15) . . . . ?
O70 P2 O37 W9 122.7(18) . . . . ?
O70 P2 O37 W9 -57.4(18) 2_665 . . . ?
O70 P2 O37 W8 179.2(13) 2_665 . . . ?
O70 P2 O37 W8 -0.8(13) . . . . ?
O70 P2 O37 W12 -115.4(16) . . . 2_665 ?
O70 P2 O37 W12 64.6(16) 2_665 . . 2_665 ?
O70 O71 O72 W11 133.9(14) 2_665 . . . ?
O70 O71 O72 W7 -149.7(18) 2_665 . . . ?
O70 O71 O72 P2 -44.5(12) 2_665 . . . ?
O79 W4 O28 W1 154(2) . . . 2_776 ?
O79 W4 O24 W2 -156(2) . . . 2_776 ?
O79 W4 O36 W3 -159(2) . . . . ?
O79 W4 O26 W5 160(2) . . . . ?
O3A N3A C20A C21A -5(19) . . . . ?
O3A N3A C20A C27A -125(18) . . . . ?
O3A N3A C20A C19A 114(18) . . . . ?
O3A N3A C16A C17A -116(13) . . . . ?
O3A N3A C16A C22A 12(14) . . . . ?
O3A N3A C16A C26A 128(14) . . . . ?
N3A C20A C27A W10 -6(39) . . . 2_666 ?
N3A C20A C27A O16 82(10) . . . 2_666 ?
N3A C20A C27A O17 -106(11) . . . 2_666 ?
N3A C20A C19A C18A 39(8) . . . . ?
N3A C16A C26A W11 -89(10) . . . 2_666 ?
N3A C16A C26A O18 -15(14) . . . 2_666 ?
C21A C20A C27A W10 -128(37) . . . 2_666 ?
C21A C20A C27A O16 -40(11) . . . 2_666 ?
C21A C20A C27A O17 131(11) . . . 2_666 ?
C21A C20A C19A C18A 159(8) . . . . ?
C20A N3A C16A C17A 64(10) . . . . ?
C20A N3A C16A C22A -169(9) . . . . ?
C20A N3A C16A C26A -53(11) . . . . ?
C20A C19A C18A C17A -45(13) . . . . ?
C27A W10 O18 W11 -151(6) 2_666 . . . ?
C27A W10 O18 C26A 54(8) 2_666 . . 2_666 ?
C27A W10 O15 W9 -109(10) 2_666 . . . ?
C27A W10 O14 W7 90(6) 2_666 . . 2_665 ?
C27A C20A C19A C18A -77(10) . . . . ?
C19A C20A C27A W10 107(37) . . . 2_666 ?
C19A C20A C27A O16 -165(9) . . . 2_666 ?
C19A C20A C27A O17 6(14) . . . 2_666 ?
C19A C18A C17A C16A 46(14) . . . . ?
C18A C17A C16A N3A -39(9) . . . . ?
C18A C17A C16A C22A -165(9) . . . . ?
C18A C17A C16A C26A 77(10) . . . . ?
C17A C16A C26A W11 160(9) . . . 2_666 ?
C17A C16A C26A O18 -126(12) . . . 2_666 ?
C16A N3A C20A C21A 175(9) . . . . ?
C16A N3A C20A C27A 56(11) . . . . ?
C16A N3A C20A C19A -66(10) . . . . ?
C22A C16A C26A W11 33(11) . . . 2_666 ?
C22A C16A C26A O18 108(13) . . . 2_666 ?
C26A W11 O18 W10 -163(6) 2_666 . . . ?
C26A W11 O12 W9 91(5) 2_666 . . . ?
C26A W11 O6 W7 -130(13) 2_666 . . . ?
C26A W11 O10 W12 -145(5) 2_666 . . . ?
N1A C3A C4A C5A -49(5) . . . . ?
N1A C7A C6A C5A 57(4) . . . . ?
C8A C7A C6A C5A -63(5) . . . . ?
O2A N1A C3A C1A 110(5) . . . . ?
O2A N1A C3A C2A -12(6) . . . . ?
O2A N1A C3A C4A -135(5) . . . . ?
O2A N1A C7A C8A -110(6) . . . . ?
O2A N1A C7A C6A 128(5) . . . . ?
O2A N1A C7A C9A 12(6) . . . . ?
C3A N1A C7A C8A 65(6) . . . . ?
C3A N1A C7A C6A -57(6) . . . . ?
C3A N1A C7A C9A -173(4) . . . . ?
C3A C4A C5A C6A 64(5) . . . . ?
C7A N1A C3A C1A -65(5) . . . . ?
C7A N1A C3A C2A 173(5) . . . . ?
C7A N1A C3A C4A 50(5) . . . . ?
C7A C6A C5A C4A -67(5) . . . . ?
C1A C3A C4A C5A 65(5) . . . . ?
C9A C7A C6A C5A 166(4) . . . . ?
C2A C3A C4A C5A -163(5) . . . . ?
N2A C10A C11A C80A 54(5) . . . . ?
N2A C13A C12A C80A -53(6) . . . . ?
O1A N2A C10A C11A 119(7) . . . . ?
O1A N2A C10A C23A -114(7) . . . . ?
O1A N2A C10A C24A -2(8) . . . . ?
O1A N2A C13A C14A 116(6) . . . . ?
O1A N2A C13A C12A -125(6) . . . . ?
O1A N2A C13A C25A -2(7) . . . . ?
C10A N2A C13A C14A -73(6) . . . . ?
C10A N2A C13A C12A 46(6) . . . . ?
C10A N2A C13A C25A 169(5) . . . . ?
C10A C11A C80A C12A -66(5) . . . . ?
C13A N2A C10A C11A -51(6) . . . . ?
C13A N2A C10A C23A 76(7) . . . . ?
C13A N2A C10A C24A -172(5) . . . . ?
C13A C12A C80A C11A 70(6) . . . . ?
C14A C13A C12A C80A 67(6) . . . . ?
C23A C10A C11A C80A -73(5) . . . . ?
C24A C10A C11A C80A 172(4) . . . . ?
C25A C13A C12A C80A -166(5) . . . . ?
O37 W9 O19 W8 -10.5(18) . . . . ?
O37 W8 O19 W9 10.3(18) . . . . ?
O37 W12 O7 W7 -45(2) 2_665 . . . ?
O37 W12 O10 W11 39(2) 2_665 . . . ?
O37 P2 O71 W10 57.7(19) 2_665 . . . ?
O37 P2 O71 W10 -122.3(19) . . . . ?
O37 P2 O71 W11 116.4(17) . . . . ?
O37 P2 O71 W11 -63.6(17) 2_665 . . . ?
O37 P2 O71 W9 -178.2(13) 2_665 . . . ?
O37 P2 O71 W9 1.8(13) . . . . ?
O37 P2 O71 O72 -65.4(14) 2_665 . . . ?
O37 P2 O71 O72 114.6(14) . . . . ?
O37 P2 O71 O70 59.5(15) 2_665 . . 2_665 ?
O37 P2 O71 O70 -120.5(15) . . . 2_665 ?
O37 P2 O72 W11 -63.0(17) . . . . ?
O37 P2 O72 W11 117.0(17) 2_665 . . . ?
O37 P2 O72 W7 66.5(18) . . . . ?
O37 P2 O72 W7 -113.5(18) 2_665 . . . ?
O37 P2 O72 O71 -61.1(14) . . . . ?
O37 P2 O72 O71 118.9(14) 2_665 . . . ?
O37 P2 O70 W10 121.1(18) . . . 2_665 ?
O37 P2 O70 W10 -58.9(18) 2_665 . . 2_665 ?
O37 P2 O70 W7 65.5(17) 2_665 . . . ?
O37 P2 O70 W7 -114.5(17) . . . . ?
O37 P2 O70 W8 -179.2(12) 2_665 . . . ?
O37 P2 O70 W8 0.8(12) . . . . ?
O37 P2 O70 O71 122.9(15) . . . 2_665 ?
O37 P2 O70 O71 -57.1(15) 2_665 . . 2_665 ?
O38 W6 O25 W5 40.7(18) 2_776 . . . ?
O38 W6 O23 W1 -38(2) 2_776 . . . ?
O38 W2 O32 W1 -40(2) . . . . ?
O38 W2 O34 W6 -9.3(19) . . . 2_776 ?
O38 W3 O31 W5 41(2) . . . . ?
O38 W3 O35 W2 -9.5(19) . . . . ?
O38 P1 O76 W1 -126.0(18) . . . . ?
O38 P1 O76 W1 54.0(18) 2_776 . . . ?
O38 P1 O76 W2 0.1(13) . . . . ?
O38 P1 O76 W2 -179.9(13) 2_776 . . . ?
O38 P1 O76 W4 117.6(16) . . . 2_776 ?
O38 P1 O76 W4 -62.4(16) 2_776 . . 2_776 ?
O38 P1 O77 W1 54.7(18) . . . . ?
O38 P1 O77 W1 -125.3(18) 2_776 . . . ?
O38 P1 O77 W6 180.0(13) . . . . ?
O38 P1 O77 W6 0.0(13) 2_776 . . . ?
O38 P1 O77 W5 -61.4(17) . . . . ?
O38 P1 O77 W5 118.6(17) 2_776 . . . ?
O38 P1 O77 O38 180.000(5) . . . 2_776 ?
O38 P1 O74 W5 -58.9(17) 2_776 . . . ?
O38 P1 O74 W5 121.1(17) . . . . ?
O38 P1 O74 W3 179.5(13) 2_776 . . . ?
O38 P1 O74 W3 -0.5(13) . . . . ?
O38 P1 O74 W4 63.9(16) 2_776 . . . ?
O38 P1 O74 W4 -116.1(16) . . . . ?
